data_7064089
loop_
_publ_author_name
'Panja, Anangamohan'
'Jagli\<ci\'c, Zvonko'
'Jana, Narayan Ch.'
'Contesso, Scarlette'
'Brand\~ao, Paula'
'Aravena, Daniel'

_publ_section_title
;
 Exploring magnetic anisotropy and exchange coupling in FeIII2DyIII
 heterotrimetallic assemblies displaying slow relaxation of magnetization
;
_journal_issue 45
_journal_name_full 'New Journal of Chemistry'
_journal_page_first 19605
_journal_page_last 19615
_journal_paper_doi 10.1039/D5NJ03857J
_journal_volume 49
_journal_year 2025
_chemical_formula_moiety 'C66 H64 Cl4 Dy Fe2 N4 O14, 0.5(H2 O), Cl O4'
_chemical_formula_sum 'C66 H65 Cl5 Dy Fe2 N4 O18.5'
_chemical_formula_weight 1661.67
_space_group_crystal_system triclinic
_space_group_IT_number 2
_space_group_name_Hall '-P 1'
_space_group_name_H-M_alt 'P -1'
_atom_sites_solution_hydrogens mixed
_atom_sites_solution_primary dual
_audit_creation_date 2025-10-23
_audit_creation_method
;
Olex2 1.5
(compiled 2025.07.13 svn.rb7424aed for OlexSys, GUI svn.r7314)
;
_audit_update_record
;
2025-10-23 deposited with the CCDC.	2025-10-27 downloaded from the CCDC.
;
_cell_angle_alpha 99.325(4)
_cell_angle_beta 91.237(4)
_cell_angle_gamma 106.046(4)
_cell_formula_units_Z 4
_cell_length_a 15.5272(16)
_cell_length_b 18.8507(19)
_cell_length_c 25.889(3)
_cell_measurement_reflns_used 989
_cell_measurement_temperature 150(2)
_cell_measurement_theta_max 25.00
_cell_measurement_theta_min 2.90
_cell_volume 7168.6(13)
_computing_molecular_graphics 'Olex2 1.5 (Dolomanov et al., 2009)'
_computing_publication_material 'Olex2 1.5 (Dolomanov et al., 2009)'
_computing_structure_refinement 'SHELXL 2016/6 (Sheldrick, 2015)'
_computing_structure_solution 'olex2.solve 1.5 (Bourhis et al., 2015)'
_diffrn_ambient_temperature 150.00
_diffrn_measured_fraction_theta_full 0.999
_diffrn_measured_fraction_theta_max 0.994
_diffrn_measurement_device_type CCD
_diffrn_measurement_method 'omega and phi scans'
_diffrn_radiation_type MoK\a
_diffrn_radiation_wavelength 0.71073
_diffrn_reflns_av_unetI/netI 0.0387
_diffrn_reflns_Laue_measured_fraction_full 0.999
_diffrn_reflns_Laue_measured_fraction_max 0.994
_diffrn_reflns_limit_h_max 19
_diffrn_reflns_limit_h_min -19
_diffrn_reflns_limit_k_max 23
_diffrn_reflns_limit_k_min -24
_diffrn_reflns_limit_l_max 33
_diffrn_reflns_limit_l_min 0
_diffrn_reflns_number 32276
_diffrn_reflns_point_group_measured_fraction_full 0.999
_diffrn_reflns_point_group_measured_fraction_max 0.994
_diffrn_reflns_theta_full 25.242
_diffrn_reflns_theta_max 27.207
_diffrn_reflns_theta_min 2.015
_exptl_absorpt_coefficient_mu 1.688
_exptl_absorpt_correction_T_max 0.7455
_exptl_absorpt_correction_T_min 0.6851
_exptl_absorpt_correction_type multi-scan
_exptl_crystal_colour 'dark brown'
_exptl_crystal_colour_modifier dark
_exptl_crystal_colour_primary brown
_exptl_crystal_density_diffrn 1.540
_exptl_crystal_description block
_exptl_crystal_F_000 3360
_exptl_crystal_size_max 0.2
_exptl_crystal_size_mid 0.06
_exptl_crystal_size_min 0.02
_refine_diff_density_max 1.354
_refine_diff_density_min -2.443
_refine_diff_density_rms 0.118
_refine_ls_extinction_method none
_refine_ls_goodness_of_fit_ref 1.101
_refine_ls_hydrogen_treatment constr
_refine_ls_matrix_type full
_refine_ls_number_parameters 1856
_refine_ls_number_reflns 32276
_refine_ls_number_restraints 183
_refine_ls_restrained_S_all 1.102
_refine_ls_R_factor_all 0.0617
_refine_ls_R_factor_gt 0.0434
_refine_ls_shift/su_max 0.004
_refine_ls_shift/su_mean 0.000
_refine_ls_structure_factor_coef Fsqd
_refine_ls_weighting_details 'w=1/[\s^2^(Fo^2^)+(0.0421P)^2^+26.2136P] where P=(Fo^2^+2Fc^2^)/3'
_refine_ls_weighting_scheme calc
_refine_ls_wR_factor_gt 0.1002
_refine_ls_wR_factor_ref 0.1150
_reflns_Friedel_coverage 0.000
_reflns_number_gt 27298
_reflns_number_total 32276
_reflns_threshold_expression 'I > 2\s(I)'
_cod_data_source_file d5nj03857j2.cif
_cod_data_source_block complex-3
_cod_depositor_comments 'Adding full bibliography for 7064086--7064089.cif.'
_cod_original_cell_volume 7168.5(13)
_cod_original_formula_sum 'C66 H65 Cl5 Dy Fe2 N4 O18.50'
_cod_database_code 7064089
_shelx_shelxl_version_number 2016/6
_shelx_space_group_comment
;
The symmetry employed for this shelxl refinement is uniquely defined
by the following loop, which should always be used as a source of
symmetry information in preference to the above space-group names.
They are only intended as comments.
;
_shelx_estimated_absorpt_t_max 0.967
_shelx_estimated_absorpt_t_min 0.729
_olex2_refinement_description
;
1. Twinned data refinement
 Scales: 0.91013
 0.08987
2. Restrained distances
 O1-O4 \\sim O5-O9
 with sigma of 0.004
 Cl16-O1 \\sim Cl16-O4 \\sim Cl16-O5 \\sim Cl16-O9
 with sigma of 0.002
 O1-O4 \\sim O7-O8
 with sigma of 0.004
 O1-O4 \\sim O5-O9 \\sim O7-O8
 with sigma of 0.004
 Cl16-O1 \\sim Cl16-O4 \\sim Cl16-O5 \\sim Cl16-O9 \\sim Cl16-O7 \\sim Cl16-O8
 with sigma of 0.002
3. Uiso/Uaniso restraints and constraints
Uanis(C24) \\sim Ueq, Uanis(C15) \\sim Ueq, Uanis(C28) \\sim Ueq, Uanis(C35)
\\sim Ueq, Uanis(C22) \\sim Ueq, Uanis(C17) \\sim Ueq, Uanis(Cl5) \\sim Ueq,
Uanis(Cl4) \\sim Ueq: with sigma of 0.01 and sigma for terminal atoms of 0.02
Uanis(O16) \\sim Ueq, Uanis(O19) \\sim Ueq, Uanis(O10) \\sim Ueq: with sigma of
0.01 and sigma for terminal atoms of 0.02
Uanis(O5) \\sim Ueq, Uanis(O8) \\sim Ueq, Uanis(Cl16) \\sim Ueq, Uanis(O7)
\\sim Ueq, Uanis(O9) \\sim Ueq: with sigma of 0.01 and sigma for terminal atoms
of 0.02
Uanis(Cl6) \\sim Ueq: with sigma of 0.01 and sigma for terminal atoms of 0.02
4. Rigid body (RIGU) restrains
 C15, C24, C28, C35, C17, C22, Cl5, Cl4
 with sigma for 1-2 distances of 0.002 and sigma for 1-3 distances of 0.002
 O19, O16, O10, O2
 with sigma for 1-2 distances of 0.002 and sigma for 1-3 distances of 0.002
 O7, O9, Cl16, O4, O8, O5
 with sigma for 1-2 distances of 0.002 and sigma for 1-3 distances of 0.002
5. Others
 Fixed Sof: H42B(0.45) H42A(0.55) Cl2(0.8) O3(0.8) O5(0.7) O6(0.8) O9(0.7)
 O11(0.8) Cl3(0.2) O10(0.2) O16(0.2) O19(0.2) O7(0.3) Cl4(0.45) Cl5(0.55)
 C15(0.45) H15(0.45) C17(0.45) C35(0.45) H35(0.45) C22(0.55) C24(0.55)
 H24(0.55) C28(0.55) H28(0.55) O8(0.3)
6.a Free rotating group:
 O100(H10A,H10B)
6.b Aromatic/amide H refined with riding coordinates:
 C3A(H3A), C5A(H5A), C9A(H9A), C11A(H11A), C12A(H12A), C14A(H14A), C15A(H15A),
 C18A(H18A), C20A(H20A), C24A(H24A), C26A(H26A), C27A(H27A), C29A(H29A),
 C30A(H30A), C33A(H33A), C35A(H35A), C39A(H39A), C41A(H41A), C42A(H42C),
 C44A(H44A), C45A(H45A), C48A(H48A), C50A(H50A), C54A(H54A), C56A(H56A),
 C57A(H57A), C59A(H59A), C60A(H60A), C3B(H3B), C5B(H5B), C9B(H9B), C11B(H11B),
 C12B(H12B), C14B(H14B), C15B(H15B), C18B(H18B), C20B(H20B), C24B(H24B),
 C26B(H26B), C27B(H27B), C29B(H29B), C30B(H30B), C33B(H33B), C35B(H35B),
 C39B(H39B), C41B(H41B), C42B(H42B), C42B(H42A), C48B(H48B), C50B(H50B),
 C54B(H54B), C56B(H56B), C57B(H57B), C59B(H59B), C60B(H60B), C15(H15), C35(H35),
  C24(H24), C28(H28)
6.c Idealised Me refined as rotating group:
 C7A(H7AA,H7AB,H7AC), C8A(H8AA,H8AB,H8AC), C22A(H22D,H22E,H22F), C23A(H23D,
 H23E,H23F), C37A(H37D,H37E,H37F), C38A(H38D,H38E,H38F), C52A(H52D,H52E,H52F),
 C53A(H53D,H53E,H53F), C62A(H62D,H62E,H62F), C64A(H64D,H64E,H64F), C65A(H65D,
 H65E,H65F), C66A(H66D,H66E,H66F), C7B(H7BA,H7BB,H7BC), C8B(H8BA,H8BB,H8BC),
 C22B(H22A,H22B,H22C), C23B(H23A,H23B,H23C), C37B(H37A,H37B,H37C), C38B(H38A,
 H38B,H38C), C52B(H52A,H52B,H52C), C53B(H53A,H53B,H53C), C62B(H62A,H62B,H62C),
 C64B(H64A,H64B,H64C), C65B(H65A,H65B,H65C), C66B(H66A,H66B,H66C)
;
_olex2_submission_special_instructions 'No special instructions were received'

loop_
_space_group_symop_operation_xyz
'x, y, z'
'-x, -y, -z'

loop_
_atom_site_label
_atom_site_type_symbol
_atom_site_fract_x
_atom_site_fract_y
_atom_site_fract_z
_atom_site_U_iso_or_equiv
_atom_site_adp_type
_atom_site_occupancy
_atom_site_site_symmetry_order
_atom_site_calc_flag
_atom_site_refinement_flags_posn
_atom_site_refinement_flags_adp
_atom_site_refinement_flags_occupancy
_atom_site_disorder_assembly
_atom_site_disorder_group
DyA Dy -0.19446(2) 0.13528(2) 0.68702(2) 0.01698(5) Uani 1 1 d . . . . .
Fe1A Fe -0.17778(4) 0.31102(3) 0.66441(2) 0.01837(12) Uani 1 1 d . . . . .
Fe2A Fe -0.11237(4) 0.01897(3) 0.74958(2) 0.01792(12) Uani 1 1 d . . . . .
Cl1A Cl -0.2699(2) 0.66233(9) 0.66565(9) 0.0869(7) Uani 1 1 d . . . . .
Cl2A Cl -0.18276(12) 0.07701(10) 0.41833(7) 0.0603(4) Uani 1 1 d . . . . .
Cl3A Cl 0.10982(11) -0.21628(8) 0.82135(8) 0.0582(5) Uani 1 1 d . . . . .
Cl4A Cl -0.55755(9) -0.00847(12) 0.82763(9) 0.0645(5) Uani 1 1 d . . . . .
O1A O -0.2539(2) 0.20433(16) 0.63632(12) 0.0202(6) Uani 1 1 d . . . . .
O2A O -0.2676(2) 0.06650(17) 0.59660(12) 0.0239(7) Uani 1 1 d . . . . .
O3A O -0.1103(2) 0.40876(17) 0.69520(13) 0.0274(7) Uani 1 1 d . . . . .
O4A O -0.0892(3) 0.5365(2) 0.75811(17) 0.0476(10) Uani 1 1 d . . . . .
O5A O -0.22749(19) 0.01484(16) 0.70762(12) 0.0204(6) Uani 1 1 d . . . . .
O6A O -0.3609(2) 0.06684(17) 0.69030(13) 0.0225(6) Uani 1 1 d . . . . .
O7A O -0.00470(19) 0.02527(17) 0.78815(12) 0.0205(6) Uani 1 1 d . . . . .
O8A O 0.1576(2) 0.0149(2) 0.80028(16) 0.0357(9) Uani 1 1 d . . . . .
O9A O -0.2471(2) 0.31122(17) 0.72964(12) 0.0247(7) Uani 1 1 d . . . . .
O10A O -0.2502(2) 0.20214(17) 0.75360(12) 0.0222(6) Uani 1 1 d . . . . .
O11A O -0.0505(2) 0.00993(18) 0.68109(13) 0.0238(6) Uani 1 1 d . . . . .
O12A O -0.0876(2) 0.09396(18) 0.64003(13) 0.0264(7) Uani 1 1 d . . . . .
O13A O -0.1010(2) 0.25267(16) 0.68657(13) 0.0220(6) Uani 1 1 d . . . . .
O14A O -0.1042(2) 0.12482(16) 0.75484(12) 0.0194(6) Uani 1 1 d . . . . .
N1A N -0.2867(3) 0.3404(2) 0.62391(15) 0.0224(8) Uani 1 1 d . . . . .
N2A N -0.1046(3) 0.3329(2) 0.59570(15) 0.0246(8) Uani 1 1 d . . . . .
N3A N -0.1685(3) -0.1028(2) 0.73189(16) 0.0243(8) Uani 1 1 d . . . . .
N4A N -0.1728(2) 0.0066(2) 0.82463(15) 0.0214(7) Uani 1 1 d . . . . .
C1A C -0.3049(3) 0.1770(2) 0.59091(15) 0.0156(8) Uani 1 1 d . . . . .
C2A C -0.3135(3) 0.1023(2) 0.56837(17) 0.0216(9) Uani 1 1 d . . . . .
C3A C -0.3623(3) 0.0711(3) 0.52071(18) 0.0275(10) Uani 1 1 d . . . . .
H3A H -0.367376 0.020585 0.505645 0.033 Uiso 1 1 calc R U . . .
C4A C -0.4042(3) 0.1136(3) 0.49454(19) 0.0307(10) Uani 1 1 d . . . . .
C5A C -0.3971(3) 0.1862(3) 0.5177(2) 0.0308(10) Uani 1 1 d . . . . .
H5A H -0.426064 0.215167 0.500519 0.037 Uiso 1 1 calc R U . . .
C6A C -0.3479(3) 0.2187(3) 0.56617(18) 0.0242(9) Uani 1 1 d . . . . .
C7A C -0.2661(4) -0.0081(3) 0.5727(2) 0.0313(11) Uani 1 1 d . . . . .
H7AA H -0.229023 -0.026583 0.595468 0.047 Uiso 1 1 calc R U . . .
H7AB H -0.240699 -0.006464 0.538481 0.047 Uiso 1 1 calc R U . . .
H7AC H -0.327403 -0.041764 0.568167 0.047 Uiso 1 1 calc R U . . .
C8A C -0.4511(4) 0.0810(3) 0.4407(2) 0.0417(13) Uani 1 1 d . . . . .
H8AA H -0.406262 0.079043 0.414911 0.063 Uiso 1 1 calc R U . . .
H8AB H -0.487715 0.112562 0.431531 0.063 Uiso 1 1 calc R U . . .
H8AC H -0.489859 0.030245 0.440880 0.063 Uiso 1 1 calc R U . . .
C9A C -0.3407(3) 0.2973(3) 0.58546(18) 0.0255(9) Uani 1 1 d . . . . .
H9A H -0.379086 0.318896 0.568249 0.031 Uiso 1 1 calc R U . . .
C10A C -0.2881(3) 0.4177(2) 0.63356(19) 0.0247(9) Uani 1 1 d . . . . .
C11A C -0.2853(3) 0.4538(3) 0.6848(2) 0.0286(10) Uani 1 1 d . . . . .
H11A H -0.285332 0.427281 0.713028 0.034 Uiso 1 1 calc R U . . .
C12A C -0.2825(4) 0.5290(3) 0.6948(2) 0.0360(12) Uani 1 1 d . . . . .
H12A H -0.281487 0.554271 0.729767 0.043 Uiso 1 1 calc R U . . .
C13A C -0.2811(5) 0.5668(3) 0.6527(3) 0.0472(15) Uani 1 1 d . . . . .
C14A C -0.2834(5) 0.5317(3) 0.6021(3) 0.0475(15) Uani 1 1 d . . . . .
H14A H -0.282147 0.558567 0.573945 0.057 Uiso 1 1 calc R U . . .
C15A C -0.2875(4) 0.4556(3) 0.5920(2) 0.0395(13) Uani 1 1 d . . . . .
H15A H -0.289928 0.430225 0.556960 0.047 Uiso 1 1 calc R U . . .
C16A C -0.0732(3) 0.4701(3) 0.6763(2) 0.0295(10) Uani 1 1 d . . . . .
C17A C -0.0602(4) 0.5405(3) 0.7083(2) 0.0381(12) Uani 1 1 d . . . . .
C18A C -0.0237(4) 0.6060(3) 0.6897(3) 0.0505(16) Uani 1 1 d . . . . .
H18A H -0.017195 0.652935 0.711705 0.061 Uiso 1 1 calc R U . . .
C19A C 0.0037(5) 0.6041(3) 0.6390(3) 0.0560(18) Uani 1 1 d . . . . .
C20A C -0.0087(4) 0.5359(3) 0.6064(3) 0.0491(15) Uani 1 1 d . . . . .
H20A H 0.009885 0.534627 0.571627 0.059 Uiso 1 1 calc R U . . .
C21A C -0.0487(4) 0.4682(3) 0.6240(2) 0.0341(11) Uani 1 1 d . . . . .
C22A C -0.0902(5) 0.6054(4) 0.7908(3) 0.064(2) Uani 1 1 d . . . . .
H22D H -0.126447 0.630287 0.772784 0.096 Uiso 1 1 calc R U . . .
H22E H -0.028615 0.638311 0.798204 0.096 Uiso 1 1 calc R U . . .
H22F H -0.116123 0.594781 0.823887 0.096 Uiso 1 1 calc R U . . .
C23A C 0.0476(7) 0.6771(4) 0.6197(4) 0.086(3) Uani 1 1 d . . . . .
H23D H 0.014486 0.713565 0.631010 0.129 Uiso 1 1 calc R U . . .
H23E H 0.046595 0.667486 0.581351 0.129 Uiso 1 1 calc R U . . .
H23F H 0.109940 0.697018 0.634498 0.129 Uiso 1 1 calc R U . . .
C24A C -0.0637(3) 0.3996(3) 0.5878(2) 0.0321(11) Uani 1 1 d . . . . .
H24A H -0.041233 0.403381 0.554241 0.039 Uiso 1 1 calc R U . . .
C25A C -0.1177(3) 0.2733(3) 0.55187(18) 0.0255(9) Uani 1 1 d . . . . .
C26A C -0.1635(4) 0.2762(3) 0.5058(2) 0.0341(11) Uani 1 1 d . . . . .
H26A H -0.182036 0.319399 0.502748 0.041 Uiso 1 1 calc R U . . .
C27A C -0.1823(4) 0.2162(3) 0.4643(2) 0.0374(12) Uani 1 1 d . . . . .
H27A H -0.213734 0.217882 0.432802 0.045 Uiso 1 1 calc R U . . .
C28A C -0.1544(4) 0.1544(3) 0.4695(2) 0.0364(12) Uani 1 1 d . . . . .
C29A C -0.1079(4) 0.1507(3) 0.5146(2) 0.0362(12) Uani 1 1 d . . . . .
H29A H -0.088797 0.107538 0.517182 0.043 Uiso 1 1 calc R U . . .
C30A C -0.0893(3) 0.2102(3) 0.5559(2) 0.0292(10) Uani 1 1 d . . . . .
H30A H -0.057267 0.208215 0.587107 0.035 Uiso 1 1 calc R U . . .
C31A C -0.3086(3) -0.0346(2) 0.70204(17) 0.0193(8) Uani 1 1 d . . . . .
C32A C -0.3834(3) -0.0091(2) 0.69241(17) 0.0209(8) Uani 1 1 d . . . . .
C33A C -0.4693(3) -0.0566(3) 0.68732(18) 0.0244(9) Uani 1 1 d . . . . .
H33A H -0.518574 -0.037757 0.680995 0.029 Uiso 1 1 calc R U . . .
C34A C -0.4854(3) -0.1322(3) 0.6913(2) 0.0289(10) Uani 1 1 d . . . . .
C35A C -0.4122(3) -0.1580(3) 0.7005(2) 0.0280(10) Uani 1 1 d . . . . .
H35A H -0.422087 -0.209375 0.702987 0.034 Uiso 1 1 calc R U . . .
C36A C -0.3232(3) -0.1103(3) 0.70643(19) 0.0247(9) Uani 1 1 d . . . . .
C37A C -0.4342(3) 0.0990(3) 0.6869(2) 0.0277(10) Uani 1 1 d . . . . .
H37D H -0.410465 0.153375 0.689002 0.041 Uiso 1 1 calc R U . . .
H37E H -0.472600 0.088510 0.715846 0.041 Uiso 1 1 calc R U . . .
H37F H -0.469472 0.077153 0.653371 0.041 Uiso 1 1 calc R U . . .
C38A C -0.5803(3) -0.1829(3) 0.6860(3) 0.0400(13) Uani 1 1 d . . . . .
H38D H -0.621534 -0.153186 0.697084 0.060 Uiso 1 1 calc R U . . .
H38E H -0.584790 -0.221038 0.708246 0.060 Uiso 1 1 calc R U . . .
H38F H -0.596157 -0.207419 0.649364 0.060 Uiso 1 1 calc R U . . .
C39A C -0.2513(3) -0.1408(3) 0.7199(2) 0.0280(10) Uani 1 1 d . . . . .
H39A H -0.266389 -0.193243 0.719811 0.034 Uiso 1 1 calc R U . . .
C40A C -0.1070(3) -0.1407(2) 0.7486(2) 0.0276(10) Uani 1 1 d . . . . .
C41A C -0.1246(3) -0.1771(3) 0.7913(2) 0.0355(12) Uani 1 1 d . . . . .
H41A H -0.181425 -0.184459 0.805797 0.043 Uiso 1 1 calc R U . . .
C42A C -0.0581(4) -0.2031(3) 0.8131(3) 0.0421(14) Uani 1 1 d . . . . .
H42C H -0.069136 -0.228195 0.842349 0.050 Uiso 1 1 calc R U . . .
C43A C 0.0239(4) -0.1914(3) 0.7911(3) 0.0417(14) Uani 1 1 d . . . . .
C44A C 0.0401(3) -0.1588(3) 0.7472(2) 0.0375(12) Uani 1 1 d . . . . .
H44A H 0.095561 -0.154599 0.731453 0.045 Uiso 1 1 calc R U . . .
C45A C -0.0253(3) -0.1319(3) 0.7258(2) 0.0325(11) Uani 1 1 d . . . . .
H45A H -0.014145 -0.107846 0.696067 0.039 Uiso 1 1 calc R U . . .
C46A C 0.0162(3) 0.0035(2) 0.83100(18) 0.0222(9) Uani 1 1 d . . . . .
C47A C 0.1045(3) -0.0032(3) 0.83967(19) 0.0248(9) Uani 1 1 d . . . . .
C48A C 0.1273(3) -0.0274(3) 0.8841(2) 0.0345(12) Uani 1 1 d . . . . .
H48A H 0.185853 -0.033090 0.888389 0.041 Uiso 1 1 calc R U . . .
C49A C 0.0674(4) -0.0441(4) 0.9234(2) 0.0411(14) Uani 1 1 d . . . . .
C50A C -0.0178(4) -0.0384(4) 0.9151(2) 0.0450(15) Uani 1 1 d . . . . .
H50A H -0.060281 -0.051250 0.940354 0.054 Uiso 1 1 calc R U . . .
C51A C -0.0446(3) -0.0137(3) 0.8698(2) 0.0302(11) Uani 1 1 d . . . . .
C52A C 0.2453(3) 0.0035(3) 0.8054(3) 0.0395(13) Uani 1 1 d . . . . .
H52D H 0.278695 0.016980 0.775050 0.059 Uiso 1 1 calc R U . . .
H52E H 0.238766 -0.049227 0.807110 0.059 Uiso 1 1 calc R U . . .
H52F H 0.278050 0.035161 0.837582 0.059 Uiso 1 1 calc R U . . .
C53A C 0.0949(5) -0.0736(6) 0.9700(3) 0.074(3) Uani 1 1 d . . . . .
H53D H 0.105396 -0.122408 0.958028 0.111 Uiso 1 1 calc R U . . .
H53E H 0.046982 -0.079371 0.994342 0.111 Uiso 1 1 calc R U . . .
H53F H 0.150149 -0.038358 0.987853 0.111 Uiso 1 1 calc R U . . .
C54A C -0.1348(3) -0.0102(3) 0.86412(19) 0.0275(10) Uani 1 1 d . . . . .
H54A H -0.171034 -0.021486 0.892467 0.033 Uiso 1 1 calc R U . . .
C55A C -0.2652(3) 0.0037(3) 0.82856(18) 0.0230(9) Uani 1 1 d . . . . .
C56A C -0.3273(3) -0.0614(3) 0.8371(2) 0.0310(11) Uani 1 1 d . . . . .
H56A H -0.307910 -0.103393 0.842360 0.037 Uiso 1 1 calc R U . . .
C57A C -0.4178(4) -0.0652(3) 0.8378(2) 0.0392(13) Uani 1 1 d . . . . .
H57A H -0.460805 -0.109610 0.843301 0.047 Uiso 1 1 calc R U . . .
C58A C -0.4440(3) -0.0032(3) 0.8304(2) 0.0365(12) Uani 1 1 d . . . . .
C59A C -0.3829(3) 0.0632(3) 0.82385(19) 0.0299(10) Uani 1 1 d . . . . .
H59A H -0.402311 0.105959 0.820605 0.036 Uiso 1 1 calc R U . . .
C60A C -0.2926(3) 0.0661(3) 0.82213(18) 0.0229(9) Uani 1 1 d . . . . .
H60A H -0.249732 0.110680 0.816574 0.028 Uiso 1 1 calc R U . . .
C61A C -0.2616(3) 0.2664(2) 0.76217(17) 0.0210(8) Uani 1 1 d . . . . .
C62A C -0.2951(4) 0.2926(3) 0.8132(2) 0.0404(13) Uani 1 1 d . . . . .
H62D H -0.246827 0.332515 0.834231 0.061 Uiso 1 1 calc R U . . .
H62E H -0.314349 0.250653 0.832270 0.061 Uiso 1 1 calc R U . . .
H62F H -0.346004 0.311962 0.806754 0.061 Uiso 1 1 calc R U . . .
C63A C -0.0485(3) 0.0446(3) 0.64332(18) 0.0231(9) Uani 1 1 d . . . . .
C64A C 0.0048(4) 0.0250(3) 0.5976(2) 0.0346(11) Uani 1 1 d . . . . .
H64D H 0.034792 -0.011826 0.605497 0.052 Uiso 1 1 calc R U . . .
H64E H 0.049954 0.070356 0.591802 0.052 Uiso 1 1 calc R U . . .
H64F H -0.035810 0.003768 0.565996 0.052 Uiso 1 1 calc R U . . .
C65A C -0.0060(3) 0.2831(3) 0.6959(2) 0.0380(12) Uani 1 1 d . . . . .
H65D H 0.007773 0.318263 0.729329 0.057 Uiso 1 1 calc R U . . .
H65E H 0.018058 0.309499 0.667424 0.057 Uiso 1 1 calc R U . . .
H65F H 0.021414 0.242424 0.697493 0.057 Uiso 1 1 calc R U . . .
C66A C -0.0542(4) 0.1799(3) 0.7963(2) 0.0329(11) Uani 1 1 d . . . . .
H66D H 0.010071 0.188240 0.791638 0.049 Uiso 1 1 calc R U . . .
H66E H -0.068140 0.162874 0.829759 0.049 Uiso 1 1 calc R U . . .
H66F H -0.069884 0.226801 0.796253 0.049 Uiso 1 1 calc R U . . .
DyB Dy 0.37200(2) 0.33933(2) 0.80113(2) 0.01712(5) Uani 1 1 d . . . . .
Fe1B Fe 0.48492(4) 0.29527(3) 0.90058(2) 0.01754(12) Uani 1 1 d . . . . .
Fe2B Fe 0.33303(4) 0.31857(3) 0.66942(2) 0.01777(12) Uani 1 1 d . . . . .
Cl2B Cl 0.01404(9) 0.19464(11) 0.93736(7) 0.0538(4) Uani 1 1 d . . . . .
Cl4B Cl 0.48699(17) 0.70655(8) 0.78801(6) 0.0686(6) Uani 1 1 d . . . . .
O1B O 0.38884(19) 0.34805(17) 0.89223(12) 0.0203(6) Uani 1 1 d . . . . .
O2B O 0.2348(2) 0.34839(18) 0.85347(13) 0.0253(7) Uani 1 1 d . . . . .
O3B O 0.5728(2) 0.24409(18) 0.90803(12) 0.0233(6) Uani 1 1 d . . . . .
O4B O 0.7362(2) 0.2363(2) 0.92079(16) 0.0425(10) Uani 1 1 d . . . . .
O5B O 0.2997(2) 0.37550(17) 0.73423(12) 0.0216(6) Uani 1 1 d . . . . .
O6B O 0.3541(2) 0.47036(17) 0.81940(12) 0.0239(6) Uani 1 1 d . . . . .
O7B O 0.3614(2) 0.26348(17) 0.60847(12) 0.0245(7) Uani 1 1 d . . . . .
O8B O 0.3382(3) 0.1465(2) 0.52327(15) 0.0455(10) Uani 1 1 d . . . . .
O9B O 0.5826(2) 0.38495(18) 0.88505(12) 0.0224(6) Uani 1 1 d . . . . .
O10B O 0.5158(2) 0.41719(17) 0.81875(12) 0.0246(7) Uani 1 1 d . . . . .
O11B O 0.2446(2) 0.22269(17) 0.68214(12) 0.0237(6) Uani 1 1 d . . . . .
O12B O 0.2603(2) 0.23074(17) 0.76908(12) 0.0236(6) Uani 1 1 d . . . . .
O13B O 0.4418(2) 0.25627(16) 0.82720(12) 0.0197(6) Uani 1 1 d . . . . .
O14B O 0.42501(19) 0.31261(17) 0.72069(12) 0.0201(6) Uani 1 1 d . . . . .
N1B N 0.4971(3) 0.3552(2) 0.98114(14) 0.0236(8) Uani 1 1 d . . . . .
N2B N 0.3967(2) 0.2018(2) 0.93237(14) 0.0205(7) Uani 1 1 d . . . . .
N3B N 0.2204(3) 0.3471(2) 0.63178(14) 0.0235(8) Uani 1 1 d . . . . .
N4B N 0.4216(3) 0.4157(2) 0.64394(15) 0.0223(7) Uani 1 1 d . . . . .
C1B C 0.3339(3) 0.3689(2) 0.92681(17) 0.0212(8) Uani 1 1 d . . . . .
C2B C 0.2495(3) 0.3709(3) 0.90683(19) 0.0260(9) Uani 1 1 d . . . . .
C3B C 0.1888(4) 0.3916(3) 0.9398(2) 0.0396(13) Uani 1 1 d . . . . .
H3B H 0.131990 0.392018 0.925665 0.048 Uiso 1 1 calc R U . . .
C4B C 0.2102(4) 0.4120(4) 0.9937(2) 0.0464(15) Uani 1 1 d . . . . .
C5B C 0.2925(4) 0.4100(3) 1.0136(2) 0.0400(13) Uani 1 1 d . . . . .
H5B H 0.307104 0.423660 1.050317 0.048 Uiso 1 1 calc R U . . .
C6B C 0.3556(3) 0.3883(3) 0.98070(18) 0.0269(10) Uani 1 1 d . . . . .
C7B C 0.1473(3) 0.3434(3) 0.8306(2) 0.0345(11) Uani 1 1 d . . . . .
H7BA H 0.139188 0.393662 0.834287 0.052 Uiso 1 1 calc R U . . .
H7BB H 0.100855 0.311782 0.848605 0.052 Uiso 1 1 calc R U . . .
H7BC H 0.142491 0.321324 0.793278 0.052 Uiso 1 1 calc R U . . .
C8B C 0.1418(5) 0.4316(6) 1.0303(3) 0.075(3) Uani 1 1 d . . . . .
H8BA H 0.088047 0.431145 1.009544 0.113 Uiso 1 1 calc R U . . .
H8BB H 0.167779 0.481581 1.051245 0.113 Uiso 1 1 calc R U . . .
H8BC H 0.125457 0.394638 1.053638 0.113 Uiso 1 1 calc R U . . .
C9B C 0.4379(3) 0.3826(3) 1.00499(18) 0.0293(10) Uani 1 1 d . . . . .
H9B H 0.449377 0.400594 1.041647 0.035 Uiso 1 1 calc R U . . .
C10B C 0.5715(3) 0.3500(3) 1.01266(18) 0.0273(10) Uani 1 1 d . . . . .
C11B C 0.5576(4) 0.3094(3) 1.05337(19) 0.0356(12) Uani 1 1 d . . . . .
H11B H 0.498635 0.289978 1.063752 0.043 Uiso 1 1 calc R U . . .
C12B C 0.6311(5) 0.2972(3) 1.0791(2) 0.0450(15) Uani 1 1 d . . . . .
H12B H 0.622542 0.269346 1.106947 0.054 Uiso 1 1 calc R U . . .
C13B C 0.7153(5) 0.3258(4) 1.0635(2) 0.0518(18) Uani 1 1 d . . . . .
C14B C 0.7306(4) 0.3685(4) 1.0244(2) 0.0482(15) Uani 1 1 d . . . . .
H14B H 0.790033 0.389663 1.015286 0.058 Uiso 1 1 calc R U . . .
C15B C 0.6577(3) 0.3801(3) 0.9984(2) 0.0342(11) Uani 1 1 d . . . . .
H15B H 0.667048 0.408654 0.970928 0.041 Uiso 1 1 calc R U . . .
C16B C 0.5858(3) 0.1990(3) 0.93908(17) 0.0221(9) Uani 1 1 d . . . . .
C17B C 0.6743(3) 0.1926(3) 0.94771(19) 0.0294(10) Uani 1 1 d . . . . .
C18B C 0.6900(3) 0.1481(3) 0.9817(2) 0.0372(12) Uani 1 1 d . . . . .
H18B H 0.749448 0.144991 0.986886 0.045 Uiso 1 1 calc R U . . .
C19B C 0.6238(4) 0.1079(3) 1.0084(2) 0.0418(13) Uani 1 1 d . . . . .
C20B C 0.5362(4) 0.1107(3) 0.9994(2) 0.0362(12) Uani 1 1 d . . . . .
H20B H 0.489075 0.082030 1.016733 0.043 Uiso 1 1 calc R U . . .
C21B C 0.5164(3) 0.1558(3) 0.96447(19) 0.0274(10) Uani 1 1 d . . . . .
C22B C 0.8272(4) 0.2320(4) 0.9281(3) 0.0518(17) Uani 1 1 d . . . . .
H22A H 0.865687 0.261572 0.905167 0.078 Uiso 1 1 calc R U . . .
H22B H 0.827922 0.179607 0.919435 0.078 Uiso 1 1 calc R U . . .
H22C H 0.849565 0.251922 0.964793 0.078 Uiso 1 1 calc R U . . .
C23B C 0.6451(5) 0.0618(4) 1.0476(3) 0.064(2) Uani 1 1 d . . . . .
H23A H 0.675550 0.026288 1.030294 0.095 Uiso 1 1 calc R U . . .
H23B H 0.589227 0.034272 1.060786 0.095 Uiso 1 1 calc R U . . .
H23C H 0.684375 0.095354 1.077022 0.095 Uiso 1 1 calc R U . . .
C24B C 0.4259(3) 0.1588(3) 0.95842(19) 0.0256(9) Uani 1 1 d . . . . .
H24B H 0.382413 0.125801 0.975282 0.031 Uiso 1 1 calc R U . . .
C25B C 0.3023(3) 0.1952(2) 0.93374(18) 0.0224(9) Uani 1 1 d . . . . .
C26B C 0.2515(3) 0.1840(3) 0.88670(18) 0.0233(9) Uani 1 1 d . . . . .
H26B H 0.278152 0.178529 0.854154 0.028 Uiso 1 1 calc R U . . .
C27B C 0.1608(3) 0.1809(3) 0.88805(19) 0.0256(9) Uani 1 1 d . . . . .
H27B H 0.124200 0.171607 0.856426 0.031 Uiso 1 1 calc R U . . .
C28B C 0.1251(3) 0.1914(3) 0.9361(2) 0.0318(11) Uani 1 1 d . . . . .
C29B C 0.1748(3) 0.2026(3) 0.9831(2) 0.0351(12) Uani 1 1 d . . . . .
H29B H 0.148353 0.209335 1.015580 0.042 Uiso 1 1 calc R U . . .
C30B C 0.2644(3) 0.2038(3) 0.98160(19) 0.0300(10) Uani 1 1 d . . . . .
H30B H 0.299814 0.210519 1.013346 0.036 Uiso 1 1 calc R U . . .
C31B C 0.2701(3) 0.4366(2) 0.73928(16) 0.0211(9) Uani 1 1 d . . . . .
C32B C 0.2968(3) 0.4891(3) 0.78558(18) 0.0248(9) Uani 1 1 d . . . . .
C33B C 0.2702(4) 0.5538(3) 0.7937(2) 0.0356(12) Uani 1 1 d . . . . .
H33B H 0.289245 0.589053 0.825259 0.043 Uiso 1 1 calc R U . . .
C34B C 0.2148(4) 0.5675(3) 0.7552(2) 0.0430(14) Uani 1 1 d . . . . .
C35B C 0.1860(4) 0.5154(3) 0.7102(2) 0.0395(13) Uani 1 1 d . . . . .
H35B H 0.146793 0.523839 0.684661 0.047 Uiso 1 1 calc R U . . .
C36B C 0.2138(3) 0.4491(3) 0.70119(19) 0.0267(10) Uani 1 1 d . . . . .
C37B C 0.3937(4) 0.5257(3) 0.86475(19) 0.0317(11) Uani 1 1 d . . . . .
H37A H 0.346561 0.533319 0.887755 0.048 Uiso 1 1 calc R U . . .
H37B H 0.424472 0.573011 0.853681 0.048 Uiso 1 1 calc R U . . .
H37C H 0.437042 0.508383 0.883761 0.048 Uiso 1 1 calc R U . . .
C38B C 0.1905(6) 0.6412(4) 0.7630(3) 0.076(3) Uani 1 1 d . . . . .
H38A H 0.137155 0.636412 0.783201 0.115 Uiso 1 1 calc R U . . .
H38B H 0.177981 0.653347 0.728781 0.115 Uiso 1 1 calc R U . . .
H38C H 0.240804 0.681164 0.782171 0.115 Uiso 1 1 calc R U . . .
C39B C 0.1888(3) 0.4012(3) 0.65000(18) 0.0268(10) Uani 1 1 d . . . . .
H39B H 0.145144 0.411084 0.628141 0.032 Uiso 1 1 calc R U . . .
C40B C 0.1900(3) 0.3092(3) 0.57885(18) 0.0290(10) Uani 1 1 d . . . . .
C41B C 0.1667(3) 0.2313(3) 0.5683(2) 0.0315(11) Uani 1 1 d . . . . .
H41B H 0.168121 0.204387 0.596120 0.038 Uiso 1 1 calc R U . . .
C42B C 0.1416(4) 0.1929(3) 0.5179(2) 0.0404(13) Uani 1 1 d . . . . .
H42B H 0.115974 0.140082 0.512332 0.048 Uiso 0.45 1 calc R U P A 1
H42A H 0.132519 0.140330 0.509006 0.048 Uiso 0.55 1 calc R U P B 2
C46B C 0.3916(3) 0.2786(3) 0.56312(17) 0.0227(9) Uani 1 1 d . . . . .
C47B C 0.3810(4) 0.2198(3) 0.5199(2) 0.0310(10) Uani 1 1 d . . . . .
C48B C 0.4068(4) 0.2357(3) 0.4713(2) 0.0333(11) Uani 1 1 d . . . . .
H48B H 0.395867 0.195641 0.442328 0.040 Uiso 1 1 calc R U . . .
C49B C 0.4483(4) 0.3086(3) 0.4634(2) 0.0358(12) Uani 1 1 d . . . . .
C50B C 0.4629(4) 0.3651(3) 0.5059(2) 0.0339(11) Uani 1 1 d . . . . .
H50B H 0.493399 0.414740 0.501811 0.041 Uiso 1 1 calc R U . . .
C51B C 0.4341(3) 0.3519(3) 0.55572(18) 0.0258(9) Uani 1 1 d . . . . .
C52B C 0.3666(6) 0.1187(3) 0.5670(3) 0.063(2) Uani 1 1 d . . . . .
H52A H 0.339806 0.064347 0.562206 0.094 Uiso 1 1 calc R U . . .
H52B H 0.347142 0.142707 0.599338 0.094 Uiso 1 1 calc R U . . .
H52C H 0.432211 0.130127 0.569360 0.094 Uiso 1 1 calc R U . . .
C53B C 0.4781(5) 0.3233(4) 0.4102(2) 0.0518(16) Uani 1 1 d . . . . .
H53A H 0.535075 0.311375 0.404573 0.078 Uiso 1 1 calc R U . . .
H53B H 0.486212 0.376309 0.408413 0.078 Uiso 1 1 calc R U . . .
H53C H 0.432375 0.291978 0.383020 0.078 Uiso 1 1 calc R U . . .
C54B C 0.4479(3) 0.4160(3) 0.59713(19) 0.0269(10) Uani 1 1 d . . . . .
H54B H 0.479607 0.463250 0.589021 0.032 Uiso 1 1 calc R U . . .
C55B C 0.4422(3) 0.4882(2) 0.67738(18) 0.0240(9) Uani 1 1 d . . . . .
C56B C 0.4030(4) 0.5415(3) 0.66467(19) 0.0334(11) Uani 1 1 d . . . . .
H56B H 0.365967 0.531545 0.633120 0.040 Uiso 1 1 calc R U . . .
C57B C 0.4182(5) 0.6092(3) 0.6984(2) 0.0408(14) Uani 1 1 d . . . . .
H57B H 0.391754 0.646293 0.690334 0.049 Uiso 1 1 calc R U . . .
C58B C 0.4724(5) 0.6223(3) 0.7438(2) 0.0407(14) Uani 1 1 d . . . . .
C59B C 0.5130(4) 0.5712(3) 0.7564(2) 0.0342(11) Uani 1 1 d . . . . .
H59B H 0.551717 0.582343 0.787326 0.041 Uiso 1 1 calc R U . . .
C60B C 0.4968(3) 0.5023(3) 0.72293(19) 0.0284(10) Uani 1 1 d . . . . .
H60B H 0.523030 0.465303 0.731399 0.034 Uiso 1 1 calc R U . . .
C61B C 0.5824(3) 0.4234(2) 0.84934(17) 0.0202(8) Uani 1 1 d . . . . .
C62B C 0.6687(3) 0.4805(3) 0.8425(2) 0.0291(10) Uani 1 1 d . . . . .
H62A H 0.660213 0.530719 0.849131 0.044 Uiso 1 1 calc R U . . .
H62B H 0.686308 0.469833 0.806591 0.044 Uiso 1 1 calc R U . . .
H62C H 0.715978 0.478189 0.867369 0.044 Uiso 1 1 calc R U . . .
C63B C 0.2236(3) 0.1983(2) 0.72427(17) 0.0204(8) Uani 1 1 d . . . . .
C64B C 0.1493(4) 0.1275(3) 0.7197(2) 0.0409(13) Uani 1 1 d . . . . .
H64A H 0.092425 0.136767 0.710178 0.061 Uiso 1 1 calc R U . . .
H64B H 0.145358 0.109873 0.753433 0.061 Uiso 1 1 calc R U . . .
H64C H 0.161106 0.089308 0.692605 0.061 Uiso 1 1 calc R U . . .
C65B C 0.4481(4) 0.1867(3) 0.8005(2) 0.0307(10) Uani 1 1 d . . . . .
H65A H 0.408754 0.171661 0.768173 0.046 Uiso 1 1 calc R U . . .
H65B H 0.429667 0.148830 0.823005 0.046 Uiso 1 1 calc R U . . .
H65C H 0.510324 0.191381 0.791835 0.046 Uiso 1 1 calc R U . . .
C66B C 0.5063(3) 0.2987(3) 0.7045(2) 0.0329(11) Uani 1 1 d . . . . .
H66A H 0.549843 0.311159 0.734864 0.049 Uiso 1 1 calc R U . . .
H66B H 0.530532 0.329639 0.678283 0.049 Uiso 1 1 calc R U . . .
H66C H 0.494687 0.245598 0.689101 0.049 Uiso 1 1 calc R U . . .
O100 O -0.0594(9) 0.4047(6) 0.8079(4) 0.164(5) Uani 1 1 d G . . . .
H10A H -0.019606 0.430906 0.790048 0.246 Uiso 1 1 d G U . . .
H10B H -0.040150 0.422248 0.840494 0.246 Uiso 1 1 d G U . . .
Cl2 Cl 0.71200(17) 0.70385(11) 0.86821(7) 0.0427(4) Uani 0.8 1 d . . P C 1
O1 O 0.3104(3) 0.5306(3) 0.5417(2) 0.0643(13) Uani 1 1 d D . . . .
O2 O 0.6294(3) 0.6579(3) 0.8846(2) 0.0647(14) Uani 1 1 d . . . . .
O3 O 0.7118(4) 0.6815(4) 0.8131(2) 0.0567(16) Uani 0.8 1 d . . P C 1
O4 O 0.1722(3) 0.5550(3) 0.5229(2) 0.0738(14) Uani 1 1 d D . . . .
O5 O 0.3073(4) 0.6477(3) 0.5349(3) 0.0595(17) Uani 0.7 1 d D U P D 1
O6 O 0.7886(5) 0.6927(4) 0.8937(3) 0.0666(17) Uani 0.8 1 d . . P C 1
O9 O 0.2513(7) 0.6009(6) 0.61043(15) 0.099(3) Uani 0.7 1 d D U P D 1
O11 O 0.7147(7) 0.7813(4) 0.8805(3) 0.079(2) Uani 0.8 1 d . . P C 1
Cl3 Cl 0.6710(6) 0.7317(7) 0.8705(3) 0.051(2) Uani 0.2 1 d . . P C 2
O10 O 0.761(2) 0.745(3) 0.8941(12) 0.082(9) Uani 0.2 1 d . U P C 2
O16 O 0.628(2) 0.7827(16) 0.9017(11) 0.074(8) Uani 0.2 1 d . U P C 2
O19 O 0.6718(19) 0.742(2) 0.8171(10) 0.079(8) Uani 0.2 1 d . U P C 2
O7 O 0.2145(15) 0.5488(10) 0.5975(6) 0.085(5) Uani 0.3 1 d D U P D 2
Cl4 Cl 0.1305(7) 0.1789(7) 0.4127(4) 0.073(3) Uani 0.45 1 d . U P E 1
Cl5 Cl 0.0968(5) 0.1894(6) 0.4149(3) 0.0679(19) Uani 0.55 1 d . U P F 2
C15 C 0.1988(12) 0.3426(10) 0.5381(8) 0.028(4) Uani 0.45 1 d . U P E 1
H15 H 0.221236 0.395691 0.543912 0.033 Uiso 0.45 1 calc R U P E 1
C17 C 0.1519(13) 0.2267(10) 0.4780(9) 0.034(4) Uani 0.45 1 d . U P E 1
C35 C 0.1767(13) 0.3038(10) 0.4853(7) 0.040(4) Uani 0.45 1 d . U P E 1
H35 H 0.178953 0.329864 0.456660 0.047 Uiso 0.45 1 calc R U P E 1
C22 C 0.1295(11) 0.2389(9) 0.4781(7) 0.036(3) Uani 0.55 1 d . U P F 2
C24 C 0.1775(10) 0.3538(9) 0.5399(7) 0.031(3) Uani 0.55 1 d . U P F 2
H24 H 0.186582 0.406364 0.549006 0.037 Uiso 0.55 1 calc R U P F 2
C28 C 0.1518(10) 0.3163(8) 0.4890(6) 0.039(3) Uani 0.55 1 d . U P F 2
H28 H 0.149562 0.343681 0.461501 0.046 Uiso 0.55 1 calc R U P F 2
Cl16 Cl 0.25667(13) 0.58170(10) 0.55438(6) 0.0569(4) Uani 1 1 d D U . . .
O8 O 0.2844(15) 0.6625(2) 0.5686(8) 0.099(6) Uani 0.3 1 d D U P D 2
Cl6 Cl 0.80648(17) 0.30644(16) 1.09285(8) 0.0893(8) Uani 1 1 d . U . . .

loop_
_atom_site_aniso_label
_atom_site_aniso_U_11
_atom_site_aniso_U_22
_atom_site_aniso_U_33
_atom_site_aniso_U_23
_atom_site_aniso_U_13
_atom_site_aniso_U_12
DyA 0.01633(9) 0.01472(9) 0.02060(10) 0.00391(7) -0.00088(7) 0.00529(7)
Fe1A 0.0196(3) 0.0153(3) 0.0201(3) 0.0045(2) 0.0013(2) 0.0039(2)
Fe2A 0.0127(3) 0.0172(3) 0.0255(3) 0.0066(2) 0.0002(2) 0.0053(2)
Cl1A 0.148(2) 0.0253(8) 0.0914(15) 0.0069(8) -0.0054(14) 0.0342(11)
Cl2A 0.0589(10) 0.0575(10) 0.0573(10) -0.0192(8) 0.0005(8) 0.0217(8)
Cl3A 0.0443(8) 0.0330(7) 0.1017(14) 0.0081(8) -0.0243(8) 0.0226(6)
Cl4A 0.0176(6) 0.0867(13) 0.1043(15) 0.0448(11) 0.0136(7) 0.0231(7)
O1A 0.0220(15) 0.0175(14) 0.0201(15) 0.0033(11) -0.0033(12) 0.0043(12)
O2A 0.0273(17) 0.0186(15) 0.0254(16) -0.0015(12) -0.0051(13) 0.0092(13)
O3A 0.0301(18) 0.0178(15) 0.0297(17) 0.0046(13) 0.0034(14) -0.0008(13)
O4A 0.058(3) 0.0211(18) 0.050(2) -0.0089(17) 0.005(2) -0.0026(17)
O5A 0.0130(14) 0.0179(14) 0.0296(16) 0.0062(12) -0.0023(12) 0.0024(11)
O6A 0.0149(14) 0.0188(14) 0.0348(17) 0.0044(13) -0.0025(12) 0.0069(12)
O7A 0.0147(14) 0.0225(15) 0.0270(16) 0.0100(12) 0.0003(12) 0.0064(12)
O8A 0.0096(15) 0.052(2) 0.054(2) 0.0222(19) -0.0003(14) 0.0146(15)
O9A 0.0323(18) 0.0205(15) 0.0249(16) 0.0072(12) 0.0085(13) 0.0112(13)
O10A 0.0229(16) 0.0202(15) 0.0262(16) 0.0084(12) 0.0066(12) 0.0076(12)
O11A 0.0195(15) 0.0254(16) 0.0290(17) 0.0080(13) 0.0039(13) 0.0082(13)
O12A 0.0251(17) 0.0304(17) 0.0288(17) 0.0089(14) 0.0055(13) 0.0139(14)
O13A 0.0156(14) 0.0184(14) 0.0321(17) 0.0096(13) -0.0008(12) 0.0024(12)
O14A 0.0192(15) 0.0157(14) 0.0225(15) 0.0023(11) -0.0016(12) 0.0045(11)
N1A 0.0253(19) 0.0208(18) 0.0240(19) 0.0073(15) 0.0043(15) 0.0093(15)
N2A 0.0236(19) 0.0249(19) 0.028(2) 0.0092(16) 0.0059(16) 0.0092(16)
N3A 0.0208(19) 0.0182(17) 0.036(2) 0.0054(16) 0.0002(16) 0.0089(15)
N4A 0.0141(17) 0.0223(18) 0.030(2) 0.0074(15) 0.0034(14) 0.0068(14)
C1A 0.0125(18) 0.0204(19) 0.0128(18) 0.0017(15) 0.0010(14) 0.0035(15)
C2A 0.021(2) 0.022(2) 0.021(2) 0.0021(17) -0.0004(17) 0.0062(17)
C3A 0.030(2) 0.025(2) 0.024(2) 0.0000(18) -0.0022(19) 0.0054(19)
C4A 0.025(2) 0.038(3) 0.025(2) 0.000(2) -0.0057(19) 0.004(2)
C5A 0.029(3) 0.034(3) 0.030(2) 0.011(2) -0.006(2) 0.007(2)
C6A 0.020(2) 0.026(2) 0.028(2) 0.0061(18) 0.0002(17) 0.0068(18)
C7A 0.037(3) 0.020(2) 0.034(3) -0.0055(19) -0.004(2) 0.009(2)
C8A 0.042(3) 0.046(3) 0.031(3) 0.000(2) -0.015(2) 0.008(3)
C9A 0.028(2) 0.025(2) 0.029(2) 0.0102(19) -0.0004(19) 0.0133(19)
C10A 0.026(2) 0.0144(19) 0.037(3) 0.0073(18) 0.0060(19) 0.0095(17)
C11A 0.029(2) 0.025(2) 0.036(3) 0.009(2) 0.008(2) 0.0106(19)
C12A 0.041(3) 0.027(3) 0.043(3) 0.004(2) 0.007(2) 0.015(2)
C13A 0.058(4) 0.018(2) 0.069(4) 0.007(3) -0.002(3) 0.017(2)
C14A 0.070(4) 0.020(2) 0.057(4) 0.017(2) 0.002(3) 0.014(3)
C15A 0.058(4) 0.028(3) 0.038(3) 0.010(2) 0.005(3) 0.017(3)
C16A 0.026(2) 0.021(2) 0.038(3) 0.007(2) 0.005(2) 0.0003(19)
C17A 0.040(3) 0.019(2) 0.049(3) 0.003(2) 0.002(2) 0.000(2)
C18A 0.052(4) 0.024(3) 0.070(4) 0.010(3) 0.009(3) 0.000(3)
C19A 0.060(4) 0.026(3) 0.079(5) 0.022(3) 0.014(4) -0.001(3)
C20A 0.051(4) 0.033(3) 0.062(4) 0.020(3) 0.018(3) 0.001(3)
C21A 0.033(3) 0.028(3) 0.041(3) 0.012(2) 0.008(2) 0.005(2)
C22A 0.069(5) 0.037(3) 0.067(5) -0.018(3) 0.009(4) -0.001(3)
C23A 0.114(8) 0.035(4) 0.100(7) 0.033(4) 0.032(6) -0.005(4)
C24A 0.033(3) 0.035(3) 0.032(3) 0.016(2) 0.013(2) 0.010(2)
C25A 0.024(2) 0.031(2) 0.025(2) 0.0099(19) 0.0095(18) 0.0082(19)
C26A 0.040(3) 0.036(3) 0.032(3) 0.013(2) 0.004(2) 0.016(2)
C27A 0.038(3) 0.046(3) 0.030(3) 0.009(2) 0.007(2) 0.013(2)
C28A 0.030(3) 0.039(3) 0.035(3) -0.003(2) 0.009(2) 0.006(2)
C29A 0.032(3) 0.035(3) 0.045(3) 0.007(2) 0.008(2) 0.015(2)
C30A 0.028(2) 0.031(2) 0.034(3) 0.009(2) 0.006(2) 0.014(2)
C31A 0.016(2) 0.0179(19) 0.022(2) 0.0027(16) -0.0017(16) 0.0029(16)
C32A 0.018(2) 0.019(2) 0.025(2) 0.0039(16) -0.0011(16) 0.0035(16)
C33A 0.015(2) 0.025(2) 0.032(2) 0.0041(18) -0.0040(17) 0.0037(17)
C34A 0.018(2) 0.028(2) 0.037(3) 0.007(2) -0.0030(19) 0.0001(18)
C35A 0.023(2) 0.019(2) 0.038(3) 0.0051(19) -0.0021(19) 0.0000(18)
C36A 0.015(2) 0.022(2) 0.036(3) 0.0034(19) 0.0000(18) 0.0042(17)
C37A 0.013(2) 0.023(2) 0.049(3) 0.007(2) -0.0003(19) 0.0095(17)
C38A 0.016(2) 0.031(3) 0.066(4) 0.010(3) -0.008(2) -0.004(2)
C39A 0.027(2) 0.016(2) 0.041(3) 0.0049(19) 0.000(2) 0.0063(18)
C40A 0.022(2) 0.016(2) 0.047(3) 0.0072(19) -0.003(2) 0.0094(17)
C41A 0.027(3) 0.021(2) 0.062(4) 0.016(2) -0.001(2) 0.008(2)
C42A 0.035(3) 0.027(3) 0.070(4) 0.020(3) -0.005(3) 0.013(2)
C43A 0.037(3) 0.020(2) 0.070(4) 0.000(2) -0.016(3) 0.017(2)
C44A 0.024(2) 0.028(3) 0.062(4) 0.000(2) -0.002(2) 0.016(2)
C45A 0.028(3) 0.023(2) 0.049(3) 0.004(2) -0.001(2) 0.011(2)
C46A 0.016(2) 0.020(2) 0.032(2) 0.0061(17) -0.0014(17) 0.0075(16)
C47A 0.017(2) 0.025(2) 0.034(2) 0.0070(19) -0.0033(18) 0.0082(17)
C48A 0.024(2) 0.050(3) 0.040(3) 0.015(2) 0.001(2) 0.024(2)
C49A 0.030(3) 0.073(4) 0.036(3) 0.027(3) 0.012(2) 0.028(3)
C50A 0.039(3) 0.074(4) 0.039(3) 0.031(3) 0.013(2) 0.033(3)
C51A 0.026(2) 0.037(3) 0.039(3) 0.015(2) 0.005(2) 0.023(2)
C52A 0.015(2) 0.048(3) 0.061(4) 0.017(3) 0.004(2) 0.013(2)
C53A 0.063(5) 0.135(8) 0.060(5) 0.055(5) 0.014(4) 0.064(5)
C54A 0.019(2) 0.037(3) 0.031(2) 0.013(2) 0.0062(18) 0.011(2)
C55A 0.016(2) 0.028(2) 0.029(2) 0.0100(18) 0.0054(17) 0.0095(18)
C56A 0.020(2) 0.033(3) 0.044(3) 0.014(2) 0.008(2) 0.010(2)
C57A 0.023(3) 0.041(3) 0.055(3) 0.017(3) 0.011(2) 0.007(2)
C58A 0.018(2) 0.055(3) 0.042(3) 0.017(3) 0.007(2) 0.015(2)
C59A 0.026(2) 0.040(3) 0.032(3) 0.013(2) 0.0053(19) 0.019(2)
C60A 0.018(2) 0.027(2) 0.027(2) 0.0085(18) 0.0035(17) 0.0095(18)
C61A 0.018(2) 0.021(2) 0.024(2) 0.0065(17) 0.0010(16) 0.0031(16)
C62A 0.065(4) 0.036(3) 0.030(3) 0.011(2) 0.018(3) 0.027(3)
C63A 0.017(2) 0.024(2) 0.027(2) 0.0045(18) -0.0005(17) 0.0048(17)
C64A 0.040(3) 0.037(3) 0.033(3) 0.009(2) 0.012(2) 0.019(2)
C65A 0.022(2) 0.036(3) 0.053(3) 0.015(3) -0.004(2) 0.000(2)
C66A 0.037(3) 0.027(2) 0.030(3) -0.003(2) -0.009(2) 0.006(2)
DyB 0.01688(9) 0.01777(9) 0.01739(9) 0.00240(7) -0.00178(7) 0.00662(7)
Fe1B 0.0142(3) 0.0231(3) 0.0175(3) 0.0046(2) 0.0011(2) 0.0083(2)
Fe2B 0.0187(3) 0.0161(3) 0.0169(3) 0.0023(2) 0.0007(2) 0.0027(2)
Cl2B 0.0197(6) 0.0956(13) 0.0570(9) 0.0276(9) 0.0089(6) 0.0260(7)
Cl4B 0.1429(19) 0.0231(6) 0.0361(8) -0.0017(6) 0.0092(9) 0.0211(9)
O1B 0.0166(14) 0.0259(15) 0.0224(15) 0.0045(12) 0.0034(12) 0.0119(12)
O2B 0.0175(15) 0.0315(17) 0.0264(16) -0.0003(13) -0.0018(12) 0.0094(13)
O3B 0.0176(15) 0.0349(17) 0.0231(15) 0.0105(13) 0.0021(12) 0.0139(13)
O4B 0.0242(18) 0.067(3) 0.053(2) 0.025(2) 0.0101(17) 0.0325(19)
O5B 0.0248(16) 0.0217(15) 0.0202(15) 0.0021(12) -0.0016(12) 0.0110(13)
O6B 0.0277(17) 0.0207(15) 0.0238(16) -0.0005(12) -0.0035(13) 0.0107(13)
O7B 0.0305(17) 0.0186(15) 0.0224(15) 0.0011(12) 0.0053(13) 0.0048(13)
O8B 0.071(3) 0.0246(18) 0.031(2) -0.0049(15) 0.0103(19) 0.0022(18)
O9B 0.0174(15) 0.0274(16) 0.0225(15) 0.0072(13) -0.0004(12) 0.0052(12)
O10B 0.0222(16) 0.0238(16) 0.0263(16) 0.0077(13) -0.0071(13) 0.0027(13)
O11B 0.0258(16) 0.0207(15) 0.0199(15) 0.0033(12) -0.0002(12) -0.0009(13)
O12B 0.0229(16) 0.0249(16) 0.0213(15) 0.0050(12) -0.0014(12) 0.0036(13)
O13B 0.0200(15) 0.0188(14) 0.0217(15) 0.0013(12) -0.0001(12) 0.0093(12)
O14B 0.0145(14) 0.0221(15) 0.0240(15) 0.0035(12) 0.0016(11) 0.0059(12)
N1B 0.0204(18) 0.0275(19) 0.0199(18) 0.0018(15) -0.0031(14) 0.0036(15)
N2B 0.0168(17) 0.0241(18) 0.0218(18) 0.0054(14) 0.0004(14) 0.0068(15)
N3B 0.0212(19) 0.0271(19) 0.0200(18) 0.0071(15) -0.0033(14) 0.0020(15)
N4B 0.0226(19) 0.0206(18) 0.0223(18) 0.0031(14) -0.0005(15) 0.0042(15)
C1B 0.018(2) 0.021(2) 0.023(2) 0.0012(17) 0.0021(16) 0.0047(16)
C2B 0.018(2) 0.025(2) 0.032(2) -0.0041(19) 0.0009(18) 0.0065(18)
C3B 0.023(2) 0.049(3) 0.045(3) -0.007(3) 0.004(2) 0.015(2)
C4B 0.032(3) 0.064(4) 0.041(3) -0.010(3) 0.010(2) 0.018(3)
C5B 0.031(3) 0.054(3) 0.031(3) -0.010(2) 0.004(2) 0.015(3)
C6B 0.024(2) 0.032(2) 0.023(2) -0.0017(18) 0.0050(18) 0.0080(19)
C7B 0.018(2) 0.043(3) 0.041(3) 0.005(2) -0.007(2) 0.008(2)
C8B 0.043(4) 0.127(7) 0.052(4) -0.022(4) 0.014(3) 0.039(4)
C9B 0.031(3) 0.034(3) 0.019(2) -0.0005(19) 0.0004(19) 0.006(2)
C10B 0.033(3) 0.026(2) 0.021(2) 0.0004(18) -0.0048(19) 0.009(2)
C11B 0.056(3) 0.031(3) 0.022(2) 0.003(2) -0.004(2) 0.017(2)
C12B 0.079(5) 0.040(3) 0.023(3) 0.003(2) -0.010(3) 0.031(3)
C13B 0.065(4) 0.070(4) 0.032(3) -0.006(3) -0.021(3) 0.048(4)
C14B 0.035(3) 0.072(4) 0.037(3) -0.002(3) -0.014(2) 0.023(3)
C15B 0.029(3) 0.044(3) 0.030(3) 0.006(2) -0.008(2) 0.013(2)
C16B 0.021(2) 0.029(2) 0.020(2) 0.0039(17) -0.0026(16) 0.0143(18)
C17B 0.020(2) 0.042(3) 0.031(2) 0.006(2) -0.0006(19) 0.018(2)
C18B 0.025(2) 0.043(3) 0.051(3) 0.015(3) -0.009(2) 0.019(2)
C19B 0.045(3) 0.035(3) 0.052(3) 0.012(3) -0.012(3) 0.021(3)
C20B 0.030(3) 0.035(3) 0.048(3) 0.020(2) -0.002(2) 0.010(2)
C21B 0.023(2) 0.030(2) 0.030(2) 0.0074(19) -0.0067(18) 0.0085(19)
C22B 0.023(3) 0.090(5) 0.054(4) 0.019(4) 0.006(2) 0.030(3)
C23B 0.048(4) 0.068(5) 0.086(5) 0.049(4) -0.014(4) 0.016(3)
C24B 0.020(2) 0.028(2) 0.030(2) 0.0097(19) 0.0029(18) 0.0057(18)
C25B 0.016(2) 0.023(2) 0.029(2) 0.0077(18) 0.0016(17) 0.0053(17)
C26B 0.017(2) 0.027(2) 0.026(2) 0.0069(18) 0.0006(17) 0.0045(17)
C27B 0.016(2) 0.029(2) 0.031(2) 0.0096(19) -0.0037(18) 0.0030(18)
C28B 0.015(2) 0.043(3) 0.042(3) 0.016(2) 0.0061(19) 0.010(2)
C29B 0.023(2) 0.054(3) 0.032(3) 0.011(2) 0.009(2) 0.014(2)
C30B 0.021(2) 0.045(3) 0.027(2) 0.010(2) 0.0040(18) 0.011(2)
C31B 0.024(2) 0.026(2) 0.018(2) 0.0026(17) 0.0011(16) 0.0161(18)
C32B 0.028(2) 0.027(2) 0.023(2) 0.0053(18) -0.0021(18) 0.0129(19)
C33B 0.047(3) 0.033(3) 0.032(3) -0.003(2) -0.004(2) 0.025(2)
C34B 0.058(4) 0.041(3) 0.039(3) 0.001(2) -0.008(3) 0.035(3)
C35B 0.048(3) 0.043(3) 0.036(3) 0.000(2) -0.010(2) 0.033(3)
C36B 0.027(2) 0.028(2) 0.027(2) 0.0041(19) -0.0026(19) 0.014(2)
C37B 0.041(3) 0.029(2) 0.025(2) -0.0033(19) -0.008(2) 0.013(2)
C38B 0.119(7) 0.061(5) 0.067(5) -0.011(4) -0.028(5) 0.070(5)
C39B 0.024(2) 0.032(2) 0.024(2) 0.0079(19) -0.0028(18) 0.0069(19)
C40B 0.024(2) 0.035(3) 0.022(2) 0.0033(19) -0.0068(18) 0.000(2)
C41B 0.028(2) 0.032(3) 0.027(2) 0.004(2) -0.0039(19) -0.002(2)
C42B 0.044(3) 0.034(3) 0.029(3) -0.001(2) -0.005(2) -0.007(2)
C46B 0.022(2) 0.025(2) 0.022(2) 0.0031(17) -0.0003(17) 0.0099(18)
C47B 0.034(3) 0.026(2) 0.029(2) 0.0006(19) 0.005(2) 0.006(2)
C48B 0.034(3) 0.036(3) 0.025(2) -0.006(2) 0.002(2) 0.009(2)
C49B 0.038(3) 0.046(3) 0.022(2) 0.005(2) 0.005(2) 0.012(2)
C50B 0.035(3) 0.037(3) 0.028(3) 0.009(2) 0.005(2) 0.005(2)
C51B 0.027(2) 0.028(2) 0.021(2) 0.0043(18) 0.0027(18) 0.0060(19)
C52B 0.115(7) 0.023(3) 0.045(4) 0.003(3) 0.017(4) 0.013(3)
C53B 0.068(4) 0.062(4) 0.023(3) 0.007(3) 0.014(3) 0.014(3)
C54B 0.031(2) 0.022(2) 0.028(2) 0.0060(18) 0.0034(19) 0.0057(19)
C55B 0.028(2) 0.018(2) 0.025(2) 0.0066(17) 0.0059(18) 0.0030(18)
C56B 0.053(3) 0.026(2) 0.023(2) 0.0091(19) 0.007(2) 0.011(2)
C57B 0.075(4) 0.023(2) 0.030(3) 0.010(2) 0.011(3) 0.020(3)
C58B 0.071(4) 0.017(2) 0.030(3) 0.0027(19) 0.014(3) 0.006(2)
C59B 0.044(3) 0.022(2) 0.028(2) 0.0020(19) 0.003(2) -0.004(2)
C60B 0.029(2) 0.025(2) 0.028(2) 0.0051(19) -0.0016(19) 0.0018(19)
C61B 0.021(2) 0.0179(19) 0.022(2) -0.0003(16) 0.0018(16) 0.0067(16)
C62B 0.023(2) 0.025(2) 0.035(3) 0.008(2) -0.0003(19) -0.0008(19)
C63B 0.018(2) 0.0173(19) 0.024(2) 0.0048(16) -0.0003(16) 0.0021(16)
C64B 0.041(3) 0.036(3) 0.035(3) 0.013(2) -0.005(2) -0.010(2)
C65B 0.036(3) 0.025(2) 0.033(3) -0.002(2) -0.002(2) 0.016(2)
C66B 0.026(2) 0.041(3) 0.036(3) 0.007(2) 0.005(2) 0.016(2)
O100 0.232(13) 0.150(9) 0.089(6) 0.029(6) -0.057(7) 0.021(8)
Cl2 0.0556(12) 0.0359(10) 0.0321(9) 0.0056(7) 0.0110(9) 0.0051(10)
O1 0.074(3) 0.059(3) 0.067(3) 0.007(2) 0.001(3) 0.034(3)
O2 0.064(3) 0.066(3) 0.074(3) 0.032(3) 0.036(3) 0.020(3)
O3 0.056(4) 0.062(4) 0.033(3) -0.002(3) 0.010(2) -0.009(3)
O4 0.061(3) 0.079(4) 0.084(4) 0.029(3) 0.002(2) 0.017(3)
O5 0.067(4) 0.045(3) 0.070(4) 0.016(3) -0.018(3) 0.019(3)
O6 0.056(4) 0.083(5) 0.056(4) 0.013(4) 0.004(3) 0.011(4)
O9 0.142(9) 0.150(9) 0.042(3) 0.020(4) 0.011(4) 0.101(7)
O11 0.142(8) 0.035(4) 0.054(4) 0.005(3) 0.018(5) 0.017(5)
Cl3 0.051(5) 0.059(6) 0.032(4) 0.015(4) -0.003(3) -0.008(5)
O10 0.075(16) 0.104(18) 0.058(14) 0.012(14) 0.010(13) 0.010(15)
O16 0.087(15) 0.060(13) 0.068(14) 0.014(11) -0.004(12) 0.008(12)
O19 0.068(14) 0.112(17) 0.044(12) 0.031(12) -0.008(10) -0.002(13)
O7 0.113(12) 0.114(11) 0.061(7) 0.040(8) 0.029(7) 0.071(10)
Cl4 0.103(7) 0.064(4) 0.025(2) -0.006(2) -0.005(4) -0.010(4)
Cl5 0.089(5) 0.067(3) 0.025(2) -0.0059(18) -0.018(3) -0.005(3)
C15 0.032(8) 0.024(5) 0.030(5) 0.006(4) -0.004(5) 0.011(5)
C17 0.034(8) 0.037(5) 0.026(4) -0.002(4) -0.013(5) 0.007(5)
C35 0.052(9) 0.039(5) 0.027(5) 0.008(4) -0.004(5) 0.011(5)
C22 0.039(7) 0.042(5) 0.023(4) 0.000(4) -0.011(5) 0.006(4)
C24 0.031(6) 0.033(5) 0.031(4) 0.007(4) -0.010(4) 0.012(5)
C28 0.041(6) 0.042(5) 0.032(4) 0.004(3) -0.006(4) 0.012(4)
Cl16 0.0827(12) 0.0679(10) 0.0382(8) 0.0217(7) 0.0016(7) 0.0442(9)
O8 0.107(13) 0.069(4) 0.125(15) 0.008(6) -0.040(11) 0.037(6)
Cl6 0.0991(16) 0.142(2) 0.0532(10) 0.0020(12) -0.0278(10) 0.0895(16)

loop_
_atom_type_symbol
_atom_type_description
_atom_type_scat_dispersion_real
_atom_type_scat_dispersion_imag
_atom_type_scat_source
C C 0.0033 0.0016 'International Tables Vol C Tables 4.2.6.8 and 6.1.1.4'
H H 0.0000 0.0000 'International Tables Vol C Tables 4.2.6.8 and 6.1.1.4'
Cl Cl 0.1484 0.1585 'International Tables Vol C Tables 4.2.6.8 and 6.1.1.4'
Dy Dy -0.1892 4.4098 'International Tables Vol C Tables 4.2.6.8 and 6.1.1.4'
Fe Fe 0.3463 0.8444 'International Tables Vol C Tables 4.2.6.8 and 6.1.1.4'
N N 0.0061 0.0033 'International Tables Vol C Tables 4.2.6.8 and 6.1.1.4'
O O 0.0106 0.0060 'International Tables Vol C Tables 4.2.6.8 and 6.1.1.4'

loop_
_geom_angle_atom_site_label_1
_geom_angle_atom_site_label_2
_geom_angle_atom_site_label_3
_geom_angle
_geom_angle_site_symmetry_1
_geom_angle_site_symmetry_3
_geom_angle_publ_flag
Fe1A DyA Fe2A 149.155(16) . . ?
O1A DyA Fe1A 35.89(7) . . ?
O1A DyA Fe2A 173.76(7) . . ?
O1A DyA O2A 63.60(10) . . ?
O1A DyA O5A 140.03(10) . . ?
O1A DyA O6A 81.99(10) . . ?
O2A DyA Fe1A 96.30(7) . . ?
O2A DyA Fe2A 110.20(7) . . ?
O2A DyA O6A 67.75(10) . . ?
O5A DyA Fe1A 171.08(7) . . ?
O5A DyA Fe2A 35.90(7) . . ?
O5A DyA O2A 84.06(10) . . ?
O5A DyA O6A 63.52(10) . . ?
O6A DyA Fe1A 108.32(7) . . ?
O6A DyA Fe2A 96.46(7) . . ?
O10A DyA Fe1A 68.82(7) . . ?
O10A DyA Fe2A 103.11(8) . . ?
O10A DyA O1A 82.23(11) . . ?
O10A DyA O2A 129.85(11) . . ?
O10A DyA O5A 104.12(11) . . ?
O10A DyA O6A 72.28(11) . . ?
O10A DyA O12A 157.43(12) . . ?
O12A DyA Fe1A 107.00(8) . . ?
O12A DyA Fe2A 68.58(8) . . ?
O12A DyA O1A 107.63(11) . . ?
O12A DyA O2A 71.99(11) . . ?
O12A DyA O5A 81.62(11) . . ?
O12A DyA O6A 128.32(11) . . ?
O13A DyA Fe1A 33.80(7) . . ?
O13A DyA Fe2A 117.08(7) . . ?
O13A DyA O1A 66.66(10) . . ?
O13A DyA O2A 113.84(11) . . ?
O13A DyA O5A 152.94(10) . . ?
O13A DyA O6A 140.86(10) . . ?
O13A DyA O10A 80.49(11) . . ?
O13A DyA O12A 84.91(11) . . ?
O13A DyA O14A 88.75(10) . . ?
O14A DyA Fe1A 117.07(7) . . ?
O14A DyA Fe2A 32.99(7) . . ?
O14A DyA O1A 152.76(10) . . ?
O14A DyA O2A 141.74(10) . . ?
O14A DyA O5A 65.93(10) . . ?
O14A DyA O6A 114.12(10) . . ?
O14A DyA O10A 82.27(11) . . ?
O14A DyA O12A 80.29(11) . . ?
O1A Fe1A DyA 42.16(8) . . ?
O1A Fe1A N1A 82.86(13) . . ?
O1A Fe1A N2A 98.77(14) . . ?
O3A Fe1A DyA 135.59(11) . . ?
O3A Fe1A O1A 175.86(13) . . ?
O3A Fe1A O9A 86.26(14) . . ?
O3A Fe1A O13A 100.45(14) . . ?
O3A Fe1A N1A 98.18(14) . . ?
O3A Fe1A N2A 85.31(15) . . ?
O9A Fe1A DyA 79.94(9) . . ?
O9A Fe1A O1A 89.77(13) . . ?
O9A Fe1A N1A 88.67(13) . . ?
O9A Fe1A N2A 168.94(13) . . ?
O13A Fe1A DyA 40.39(9) . . ?
O13A Fe1A O1A 78.75(12) . . ?
O13A Fe1A O9A 95.41(13) . . ?
O13A Fe1A N1A 161.14(14) . . ?
O13A Fe1A N2A 93.15(14) . . ?
N1A Fe1A DyA 123.21(10) . . ?
N2A Fe1A DyA 111.11(10) . . ?
N2A Fe1A N1A 85.46(14) . . ?
O5A Fe2A DyA 42.01(8) . . ?
O5A Fe2A N3A 81.84(13) . . ?
O5A Fe2A N4A 96.57(13) . . ?
O7A Fe2A DyA 136.58(9) . . ?
O7A Fe2A O5A 178.59(13) . . ?
O7A Fe2A O11A 90.47(13) . . ?
O7A Fe2A O14A 100.55(13) . . ?
O7A Fe2A N3A 99.50(14) . . ?
O7A Fe2A N4A 84.02(13) . . ?
O11A Fe2A DyA 80.08(9) . . ?
O11A Fe2A O5A 89.19(13) . . ?
O11A Fe2A N3A 86.95(14) . . ?
O11A Fe2A N4A 167.99(13) . . ?
O14A Fe2A DyA 39.85(9) . . ?
O14A Fe2A O5A 78.13(12) . . ?
O14A Fe2A O11A 95.85(13) . . ?
O14A Fe2A N3A 159.72(13) . . ?
O14A Fe2A N4A 95.65(13) . . ?
N3A Fe2A DyA 121.89(10) . . ?
N3A Fe2A N4A 83.46(15) . . ?
N4A Fe2A DyA 111.18(9) . . ?
Fe1A O1A DyA 101.95(12) . . ?
C1A O1A DyA 126.1(2) . . ?
C1A O1A Fe1A 129.2(3) . . ?
C2A O2A DyA 117.9(2) . . ?
C2A O2A C7A 117.0(3) . . ?
C7A O2A DyA 125.1(3) . . ?
C16A O3A Fe1A 133.7(3) . . ?
C17A O4A C22A 117.3(5) . . ?
Fe2A O5A DyA 102.09(12) . . ?
C31A O5A DyA 125.4(2) . . ?
C31A O5A Fe2A 131.1(3) . . ?
C32A O6A DyA 117.5(2) . . ?
C32A O6A C37A 116.7(3) . . ?
C37A O6A DyA 125.7(3) . . ?
C46A O7A Fe2A 135.9(3) . . ?
C47A O8A C52A 114.8(4) . . ?
C61A O9A Fe1A 130.6(3) . . ?
C61A O10A DyA 135.0(3) . . ?
C63A O11A Fe2A 130.4(3) . . ?
C63A O12A DyA 134.3(3) . . ?
Fe1A O13A DyA 105.81(13) . . ?
C65A O13A DyA 131.9(3) . . ?
C65A O13A Fe1A 122.1(3) . . ?
Fe2A O14A DyA 107.16(13) . . ?
C66A O14A DyA 130.2(3) . . ?
C66A O14A Fe2A 122.5(3) . . ?
C9A N1A Fe1A 125.2(3) . . ?
C9A N1A C10A 115.7(4) . . ?
C10A N1A Fe1A 118.0(3) . . ?
C24A N2A Fe1A 123.3(3) . . ?
C24A N2A C25A 116.9(4) . . ?
C25A N2A Fe1A 118.4(3) . . ?
C39A N3A Fe2A 128.0(3) . . ?
C39A N3A C40A 118.4(4) . . ?
C40A N3A Fe2A 111.8(3) . . ?
C54A N4A Fe2A 124.2(3) . . ?
C54A N4A C55A 115.6(4) . . ?
C55A N4A Fe2A 119.3(3) . . ?
O1A C1A C2A 117.1(4) . . ?
O1A C1A C6A 123.4(4) . . ?
C6A C1A C2A 119.6(4) . . ?
O2A C2A C1A 114.3(4) . . ?
O2A C2A C3A 125.3(4) . . ?
C3A C2A C1A 120.4(4) . . ?
C2A C3A H3A 119.8 . . ?
C2A C3A C4A 120.5(4) . . ?
C4A C3A H3A 119.8 . . ?
C3A C4A C8A 120.0(5) . . ?
C5A C4A C3A 118.6(4) . . ?
C5A C4A C8A 121.4(5) . . ?
C4A C5A H5A 119.2 . . ?
C4A C5A C6A 121.6(4) . . ?
C6A C5A H5A 119.2 . . ?
C1A C6A C5A 119.3(4) . . ?
C1A C6A C9A 123.7(4) . . ?
C5A C6A C9A 116.8(4) . . ?
O2A C7A H7AA 109.5 . . ?
O2A C7A H7AB 109.5 . . ?
O2A C7A H7AC 109.5 . . ?
H7AA C7A H7AB 109.5 . . ?
H7AA C7A H7AC 109.5 . . ?
H7AB C7A H7AC 109.5 . . ?
C4A C8A H8AA 109.5 . . ?
C4A C8A H8AB 109.5 . . ?
C4A C8A H8AC 109.5 . . ?
H8AA C8A H8AB 109.5 . . ?
H8AA C8A H8AC 109.5 . . ?
H8AB C8A H8AC 109.5 . . ?
N1A C9A C6A 126.1(4) . . ?
N1A C9A H9A 117.0 . . ?
C6A C9A H9A 117.0 . . ?
C11A C10A N1A 119.0(4) . . ?
C11A C10A C15A 120.9(4) . . ?
C15A C10A N1A 120.0(4) . . ?
C10A C11A H11A 120.1 . . ?
C10A C11A C12A 119.7(5) . . ?
C12A C11A H11A 120.1 . . ?
C11A C12A H12A 120.6 . . ?
C11A C12A C13A 118.9(5) . . ?
C13A C12A H12A 120.6 . . ?
C12A C13A Cl1A 118.7(5) . . ?
C14A C13A Cl1A 119.5(5) . . ?
C14A C13A C12A 121.7(5) . . ?
C13A C14A H14A 120.4 . . ?
C13A C14A C15A 119.3(5) . . ?
C15A C14A H14A 120.4 . . ?
C10A C15A C14A 119.5(5) . . ?
C10A C15A H15A 120.3 . . ?
C14A C15A H15A 120.3 . . ?
O3A C16A C17A 119.5(5) . . ?
O3A C16A C21A 122.3(4) . . ?
C17A C16A C21A 118.2(5) . . ?
O4A C17A C16A 113.7(4) . . ?
C18A C17A O4A 125.0(5) . . ?
C18A C17A C16A 121.3(6) . . ?
C17A C18A H18A 119.7 . . ?
C17A C18A C19A 120.6(6) . . ?
C19A C18A H18A 119.7 . . ?
C18A C19A C23A 119.9(7) . . ?
C20A C19A C18A 119.6(5) . . ?
C20A C19A C23A 120.5(7) . . ?
C19A C20A H20A 119.6 . . ?
C19A C20A C21A 120.9(6) . . ?
C21A C20A H20A 119.6 . . ?
C16A C21A C24A 122.2(4) . . ?
C20A C21A C16A 119.4(5) . . ?
C20A C21A C24A 118.3(5) . . ?
O4A C22A H22D 109.5 . . ?
O4A C22A H22E 109.5 . . ?
O4A C22A H22F 109.5 . . ?
H22D C22A H22E 109.5 . . ?
H22D C22A H22F 109.5 . . ?
H22E C22A H22F 109.5 . . ?
C19A C23A H23D 109.5 . . ?
C19A C23A H23E 109.5 . . ?
C19A C23A H23F 109.5 . . ?
H23D C23A H23E 109.5 . . ?
H23D C23A H23F 109.5 . . ?
H23E C23A H23F 109.5 . . ?
N2A C24A C21A 127.2(5) . . ?
N2A C24A H24A 116.4 . . ?
C21A C24A H24A 116.4 . . ?
C26A C25A N2A 119.8(4) . . ?
C26A C25A C30A 119.7(5) . . ?
C30A C25A N2A 120.4(4) . . ?
C25A C26A H26A 119.8 . . ?
C27A C26A C25A 120.4(5) . . ?
C27A C26A H26A 119.8 . . ?
C26A C27A H27A 120.6 . . ?
C28A C27A C26A 118.7(5) . . ?
C28A C27A H27A 120.6 . . ?
C27A C28A Cl2A 118.7(4) . . ?
C27A C28A C29A 121.9(5) . . ?
C29A C28A Cl2A 119.4(4) . . ?
C28A C29A H29A 120.3 . . ?
C30A C29A C28A 119.4(5) . . ?
C30A C29A H29A 120.3 . . ?
C25A C30A H30A 120.0 . . ?
C29A C30A C25A 119.9(5) . . ?
C29A C30A H30A 120.0 . . ?
O5A C31A C32A 118.1(4) . . ?
O5A C31A C36A 123.4(4) . . ?
C32A C31A C36A 118.5(4) . . ?
O6A C32A C31A 113.3(4) . . ?
C33A C32A O6A 125.3(4) . . ?
C33A C32A C31A 121.4(4) . . ?
C32A C33A H33A 119.4 . . ?
C32A C33A C34A 121.1(4) . . ?
C34A C33A H33A 119.4 . . ?
C33A C34A C38A 120.1(4) . . ?
C35A C34A C33A 118.1(4) . . ?
C35A C34A C38A 121.8(4) . . ?
C34A C35A H35A 119.0 . . ?
C34A C35A C36A 122.0(4) . . ?
C36A C35A H35A 119.0 . . ?
C31A C36A C35A 118.9(4) . . ?
C31A C36A C39A 122.7(4) . . ?
C35A C36A C39A 118.3(4) . . ?
O6A C37A H37D 109.5 . . ?
O6A C37A H37E 109.5 . . ?
O6A C37A H37F 109.5 . . ?
H37D C37A H37E 109.5 . . ?
H37D C37A H37F 109.5 . . ?
H37E C37A H37F 109.5 . . ?
C34A C38A H38D 109.5 . . ?
C34A C38A H38E 109.5 . . ?
C34A C38A H38F 109.5 . . ?
H38D C38A H38E 109.5 . . ?
H38D C38A H38F 109.5 . . ?
H38E C38A H38F 109.5 . . ?
N3A C39A C36A 125.5(4) . . ?
N3A C39A H39A 117.3 . . ?
C36A C39A H39A 117.3 . . ?
C41A C40A N3A 119.8(4) . . ?
C41A C40A C45A 120.9(4) . . ?
C45A C40A N3A 118.8(4) . . ?
C40A C41A H41A 120.1 . . ?
C40A C41A C42A 119.8(5) . . ?
C42A C41A H41A 120.1 . . ?
C41A C42A H42C 120.7 . . ?
C43A C42A C41A 118.5(5) . . ?
C43A C42A H42C 120.7 . . ?
C42A C43A Cl3A 118.7(5) . . ?
C44A C43A Cl3A 119.4(5) . . ?
C44A C43A C42A 121.9(5) . . ?
C43A C44A H44A 120.1 . . ?
C43A C44A C45A 119.7(5) . . ?
C45A C44A H44A 120.1 . . ?
C40A C45A C44A 119.0(5) . . ?
C40A C45A H45A 120.5 . . ?
C44A C45A H45A 120.5 . . ?
O7A C46A C47A 119.4(4) . . ?
O7A C46A C51A 123.0(4) . . ?
C51A C46A C47A 117.6(4) . . ?
O8A C47A C46A 112.8(4) . . ?
O8A C47A C48A 126.9(4) . . ?
C48A C47A C46A 120.3(4) . . ?
C47A C48A H48A 118.7 . . ?
C47A C48A C49A 122.6(4) . . ?
C49A C48A H48A 118.7 . . ?
C48A C49A C53A 120.1(5) . . ?
C50A C49A C48A 117.4(5) . . ?
C50A C49A C53A 122.3(5) . . ?
C49A C50A H50A 119.0 . . ?
C49A C50A C51A 122.0(5) . . ?
C51A C50A H50A 119.0 . . ?
C46A C51A C50A 120.1(4) . . ?
C46A C51A C54A 121.7(4) . . ?
C50A C51A C54A 118.2(5) . . ?
O8A C52A H52D 109.5 . . ?
O8A C52A H52E 109.5 . . ?
O8A C52A H52F 109.5 . . ?
H52D C52A H52E 109.5 . . ?
H52D C52A H52F 109.5 . . ?
H52E C52A H52F 109.5 . . ?
C49A C53A H53D 109.5 . . ?
C49A C53A H53E 109.5 . . ?
C49A C53A H53F 109.5 . . ?
H53D C53A H53E 109.5 . . ?
H53D C53A H53F 109.5 . . ?
H53E C53A H53F 109.5 . . ?
N4A C54A C51A 127.2(4) . . ?
N4A C54A H54A 116.4 . . ?
C51A C54A H54A 116.4 . . ?
C56A C55A N4A 120.4(4) . . ?
C56A C55A C60A 120.5(4) . . ?
C60A C55A N4A 119.1(4) . . ?
C55A C56A H56A 120.0 . . ?
C57A C56A C55A 120.1(5) . . ?
C57A C56A H56A 120.0 . . ?
C56A C57A H57A 120.6 . . ?
C58A C57A C56A 118.8(5) . . ?
C58A C57A H57A 120.6 . . ?
C57A C58A Cl4A 119.5(4) . . ?
C57A C58A C59A 122.2(5) . . ?
C59A C58A Cl4A 118.3(4) . . ?
C58A C59A H59A 120.6 . . ?
C58A C59A C60A 118.7(4) . . ?
C60A C59A H59A 120.6 . . ?
C55A C60A C59A 119.8(4) . . ?
C55A C60A H60A 120.1 . . ?
C59A C60A H60A 120.1 . . ?
O9A C61A C62A 116.7(4) . . ?
O10A C61A O9A 124.1(4) . . ?
O10A C61A C62A 119.2(4) . . ?
C61A C62A H62D 109.5 . . ?
C61A C62A H62E 109.5 . . ?
C61A C62A H62F 109.5 . . ?
H62D C62A H62E 109.5 . . ?
H62D C62A H62F 109.5 . . ?
H62E C62A H62F 109.5 . . ?
O11A C63A C64A 117.5(4) . . ?
O12A C63A O11A 125.6(4) . . ?
O12A C63A C64A 116.9(4) . . ?
C63A C64A H64D 109.5 . . ?
C63A C64A H64E 109.5 . . ?
C63A C64A H64F 109.5 . . ?
H64D C64A H64E 109.5 . . ?
H64D C64A H64F 109.5 . . ?
H64E C64A H64F 109.5 . . ?
O13A C65A H65D 109.5 . . ?
O13A C65A H65E 109.5 . . ?
O13A C65A H65F 109.5 . . ?
H65D C65A H65E 109.5 . . ?
H65D C65A H65F 109.5 . . ?
H65E C65A H65F 109.5 . . ?
O14A C66A H66D 109.5 . . ?
O14A C66A H66E 109.5 . . ?
O14A C66A H66F 109.5 . . ?
H66D C66A H66E 109.5 . . ?
H66D C66A H66F 109.5 . . ?
H66E C66A H66F 109.5 . . ?
Fe2B DyB Fe1B 145.866(16) . . ?
O1B DyB Fe1B 35.49(7) . . ?
O1B DyB Fe2B 176.00(8) . . ?
O1B DyB O2B 62.91(10) . . ?
O1B DyB O6B 86.73(10) . . ?
O2B DyB Fe1B 95.09(7) . . ?
O2B DyB Fe2B 114.01(7) . . ?
O5B DyB Fe1B 177.15(8) . . ?
O5B DyB Fe2B 35.12(7) . . ?
O5B DyB O1B 143.84(10) . . ?
O5B DyB O2B 85.53(10) . . ?
O5B DyB O6B 63.48(10) . . ?
O6B DyB Fe1B 114.22(7) . . ?
O6B DyB Fe2B 94.33(7) . . ?
O6B DyB O2B 66.56(11) . . ?
O10B DyB Fe1B 67.71(8) . . ?
O10B DyB Fe2B 104.77(8) . . ?
O10B DyB O1B 79.23(11) . . ?
O10B DyB O2B 126.30(11) . . ?
O10B DyB O5B 109.70(11) . . ?
O10B DyB O6B 75.11(11) . . ?
O10B DyB O12B 157.28(12) . . ?
O10B DyB O13B 80.58(11) . . ?
O12B DyB Fe1B 104.79(8) . . ?
O12B DyB Fe2B 68.78(8) . . ?
O12B DyB O1B 107.50(11) . . ?
O12B DyB O2B 74.57(11) . . ?
O12B DyB O5B 78.06(11) . . ?
O12B DyB O6B 126.11(11) . . ?
O12B DyB O13B 82.58(11) . . ?
O13B DyB Fe1B 33.23(7) . . ?
O13B DyB Fe2B 114.32(7) . . ?
O13B DyB O1B 65.94(10) . . ?
O13B DyB O2B 112.82(10) . . ?
O13B DyB O5B 148.63(10) . . ?
O13B DyB O6B 146.37(10) . . ?
O14B DyB Fe1B 113.38(7) . . ?
O14B DyB Fe2B 34.01(7) . . ?
O14B DyB O1B 148.42(10) . . ?
O14B DyB O2B 147.00(10) . . ?
O14B DyB O5B 66.88(10) . . ?
O14B DyB O6B 112.42(10) . . ?
O14B DyB O10B 81.79(11) . . ?
O14B DyB O12B 81.99(11) . . ?
O14B DyB O13B 86.25(10) . . ?
O1B Fe1B DyB 41.93(8) . . ?
O1B Fe1B O9B 91.32(12) . . ?
O1B Fe1B N1B 82.57(13) . . ?
O1B Fe1B N2B 95.26(13) . . ?
O3B Fe1B DyB 137.87(10) . . ?
O3B Fe1B O1B 178.84(14) . . ?
O3B Fe1B O9B 89.74(13) . . ?
O3B Fe1B O13B 100.68(13) . . ?
O3B Fe1B N1B 97.97(14) . . ?
O3B Fe1B N2B 83.78(14) . . ?
O9B Fe1B DyB 81.08(8) . . ?
O9B Fe1B N1B 87.01(14) . . ?
O9B Fe1B N2B 168.19(13) . . ?
O13B Fe1B DyB 40.36(8) . . ?
O13B Fe1B O1B 78.75(12) . . ?
O13B Fe1B O9B 94.98(13) . . ?
O13B Fe1B N1B 161.24(13) . . ?
O13B Fe1B N2B 95.92(13) . . ?
N1B Fe1B DyB 122.24(10) . . ?
N1B Fe1B N2B 84.14(14) . . ?
N2B Fe1B DyB 110.29(9) . . ?
O5B Fe2B DyB 42.20(8) . . ?
O5B Fe2B O11B 90.56(13) . . ?
O5B Fe2B N3B 83.27(13) . . ?
O5B Fe2B N4B 95.82(14) . . ?
O7B Fe2B DyB 138.12(10) . . ?
O7B Fe2B O5B 178.55(14) . . ?
O7B Fe2B O11B 88.16(13) . . ?
O7B Fe2B O14B 100.85(14) . . ?
O7B Fe2B N3B 96.02(15) . . ?
O7B Fe2B N4B 85.39(14) . . ?
O11B Fe2B DyB 80.69(9) . . ?
O11B Fe2B N3B 88.62(14) . . ?
O11B Fe2B N4B 171.78(13) . . ?
O14B Fe2B DyB 40.56(9) . . ?
O14B Fe2B O5B 79.90(12) . . ?
O14B Fe2B O11B 93.24(13) . . ?
O14B Fe2B N3B 163.08(14) . . ?
O14B Fe2B N4B 92.98(13) . . ?
N3B Fe2B DyB 123.66(10) . . ?
N4B Fe2B DyB 107.53(10) . . ?
N4B Fe2B N3B 86.99(14) . . ?
Fe1B O1B DyB 102.59(12) . . ?
C1B O1B DyB 125.7(3) . . ?
C1B O1B Fe1B 130.3(3) . . ?
C2B O2B DyB 117.2(3) . . ?
C2B O2B C7B 117.0(4) . . ?
C7B O2B DyB 125.0(3) . . ?
C16B O3B Fe1B 134.7(3) . . ?
C17B O4B C22B 115.3(4) . . ?
Fe2B O5B DyB 102.68(12) . . ?
C31B O5B DyB 125.4(3) . . ?
C31B O5B Fe2B 128.7(3) . . ?
C32B O6B DyB 118.3(3) . . ?
C32B O6B C37B 116.7(3) . . ?
C37B O6B DyB 124.7(3) . . ?
C46B O7B Fe2B 135.6(3) . . ?
C47B O8B C52B 116.5(5) . . ?
C61B O9B Fe1B 129.0(3) . . ?
C61B O10B DyB 136.9(3) . . ?
C63B O11B Fe2B 130.9(3) . . ?
C63B O12B DyB 135.2(3) . . ?
Fe1B O13B DyB 106.41(12) . . ?
C65B O13B DyB 130.4(3) . . ?
C65B O13B Fe1B 122.9(3) . . ?
Fe2B O14B DyB 105.43(12) . . ?
C66B O14B DyB 133.3(3) . . ?
C66B O14B Fe2B 121.2(3) . . ?
C9B N1B Fe1B 127.2(3) . . ?
C9B N1B C10B 117.5(4) . . ?
C10B N1B Fe1B 114.2(3) . . ?
C24B N2B Fe1B 123.8(3) . . ?
C24B N2B C25B 115.9(4) . . ?
C25B N2B Fe1B 119.3(3) . . ?
C39B N3B Fe2B 125.3(3) . . ?
C39B N3B C40B 117.0(4) . . ?
C40B N3B Fe2B 116.9(3) . . ?
C54B N4B Fe2B 124.0(3) . . ?
C54B N4B C55B 115.4(4) . . ?
C55B N4B Fe2B 119.8(3) . . ?
O1B C1B C2B 117.2(4) . . ?
O1B C1B C6B 123.7(4) . . ?
C6B C1B C2B 119.0(4) . . ?
O2B C2B C1B 113.7(4) . . ?
O2B C2B C3B 125.3(4) . . ?
C3B C2B C1B 121.0(5) . . ?
C2B C3B H3B 119.8 . . ?
C2B C3B C4B 120.4(5) . . ?
C4B C3B H3B 119.8 . . ?
C3B C4B C8B 120.4(6) . . ?
C5B C4B C3B 119.0(5) . . ?
C5B C4B C8B 120.5(6) . . ?
C4B C5B H5B 119.1 . . ?
C4B C5B C6B 121.8(5) . . ?
C6B C5B H5B 119.1 . . ?
C1B C6B C5B 118.8(5) . . ?
C1B C6B C9B 122.7(4) . . ?
C5B C6B C9B 118.3(4) . . ?
O2B C7B H7BA 109.5 . . ?
O2B C7B H7BB 109.5 . . ?
O2B C7B H7BC 109.5 . . ?
H7BA C7B H7BB 109.5 . . ?
H7BA C7B H7BC 109.5 . . ?
H7BB C7B H7BC 109.5 . . ?
C4B C8B H8BA 109.5 . . ?
C4B C8B H8BB 109.5 . . ?
C4B C8B H8BC 109.5 . . ?
H8BA C8B H8BB 109.5 . . ?
H8BA C8B H8BC 109.5 . . ?
H8BB C8B H8BC 109.5 . . ?
N1B C9B C6B 125.8(4) . . ?
N1B C9B H9B 117.1 . . ?
C6B C9B H9B 117.1 . . ?
C11B C10B N1B 120.9(5) . . ?
C15B C10B N1B 118.5(4) . . ?
C15B C10B C11B 120.3(5) . . ?
C10B C11B H11B 120.2 . . ?
C10B C11B C12B 119.6(6) . . ?
C12B C11B H11B 120.2 . . ?
C11B C12B H12B 120.4 . . ?
C13B C12B C11B 119.1(5) . . ?
C13B C12B H12B 120.4 . . ?
C12B C13B C14B 122.1(5) . . ?
C12B C13B Cl6 119.4(5) . . ?
C14B C13B Cl6 118.5(6) . . ?
C13B C14B H14B 120.5 . . ?
C13B C14B C15B 119.0(6) . . ?
C15B C14B H14B 120.5 . . ?
C10B C15B C14B 119.9(5) . . ?
C10B C15B H15B 120.0 . . ?
C14B C15B H15B 120.0 . . ?
O3B C16B C17B 119.1(4) . . ?
O3B C16B C21B 123.1(4) . . ?
C21B C16B C17B 117.8(4) . . ?
O4B C17B C16B 112.9(4) . . ?
O4B C17B C18B 127.0(4) . . ?
C18B C17B C16B 120.0(5) . . ?
C17B C18B H18B 118.5 . . ?
C17B C18B C19B 123.0(5) . . ?
C19B C18B H18B 118.5 . . ?
C18B C19B C20B 118.4(5) . . ?
C18B C19B C23B 121.2(5) . . ?
C20B C19B C23B 120.4(6) . . ?
C19B C20B H20B 119.6 . . ?
C19B C20B C21B 120.7(5) . . ?
C21B C20B H20B 119.6 . . ?
C16B C21B C20B 120.0(4) . . ?
C16B C21B C24B 121.8(4) . . ?
C20B C21B C24B 118.2(5) . . ?
O4B C22B H22A 109.5 . . ?
O4B C22B H22B 109.5 . . ?
O4B C22B H22C 109.5 . . ?
H22A C22B H22B 109.5 . . ?
H22A C22B H22C 109.5 . . ?
H22B C22B H22C 109.5 . . ?
C19B C23B H23A 109.5 . . ?
C19B C23B H23B 109.5 . . ?
C19B C23B H23C 109.5 . . ?
H23A C23B H23B 109.5 . . ?
H23A C23B H23C 109.5 . . ?
H23B C23B H23C 109.5 . . ?
N2B C24B C21B 127.0(4) . . ?
N2B C24B H24B 116.5 . . ?
C21B C24B H24B 116.5 . . ?
C26B C25B N2B 118.9(4) . . ?
C30B C25B N2B 119.9(4) . . ?
C30B C25B C26B 121.1(4) . . ?
C25B C26B H26B 120.5 . . ?
C25B C26B C27B 119.0(4) . . ?
C27B C26B H26B 120.5 . . ?
C26B C27B H27B 120.6 . . ?
C28B C27B C26B 118.9(4) . . ?
C28B C27B H27B 120.6 . . ?
C27B C28B Cl2B 118.4(4) . . ?
C29B C28B Cl2B 118.9(4) . . ?
C29B C28B C27B 122.6(4) . . ?
C28B C29B H29B 120.8 . . ?
C28B C29B C30B 118.4(5) . . ?
C30B C29B H29B 120.8 . . ?
C25B C30B H30B 120.0 . . ?
C29B C30B C25B 120.0(5) . . ?
C29B C30B H30B 120.0 . . ?
O5B C31B C32B 117.5(4) . . ?
O5B C31B C36B 123.2(4) . . ?
C36B C31B C32B 119.3(4) . . ?
O6B C32B C31B 113.2(4) . . ?
C33B C32B O6B 125.6(4) . . ?
C33B C32B C31B 121.1(4) . . ?
C32B C33B H33B 120.1 . . ?
C32B C33B C34B 119.9(5) . . ?
C34B C33B H33B 120.1 . . ?
C33B C34B C38B 119.4(5) . . ?
C35B C34B C33B 119.5(5) . . ?
C35B C34B C38B 121.0(5) . . ?
C34B C35B H35B 119.5 . . ?
C34B C35B C36B 121.0(5) . . ?
C36B C35B H35B 119.5 . . ?
C31B C36B C35B 119.1(4) . . ?
C31B C36B C39B 123.2(4) . . ?
C35B C36B C39B 117.4(4) . . ?
O6B C37B H37A 109.5 . . ?
O6B C37B H37B 109.5 . . ?
O6B C37B H37C 109.5 . . ?
H37A C37B H37B 109.5 . . ?
H37A C37B H37C 109.5 . . ?
H37B C37B H37C 109.5 . . ?
C34B C38B H38A 109.5 . . ?
C34B C38B H38B 109.5 . . ?
C34B C38B H38C 109.5 . . ?
H38A C38B H38B 109.5 . . ?
H38A C38B H38C 109.5 . . ?
H38B C38B H38C 109.5 . . ?
N3B C39B C36B 125.9(4) . . ?
N3B C39B H39B 117.0 . . ?
C36B C39B H39B 117.0 . . ?
N3B C40B C24 118.4(7) . . ?
C41B C40B N3B 118.6(4) . . ?
C41B C40B C24 122.8(7) . . ?
C15 C40B N3B 124.0(9) . . ?
C15 C40B C41B 116.1(9) . . ?
C40B C41B H41B 119.7 . . ?
C42B C41B C40B 120.7(5) . . ?
C42B C41B H41B 119.7 . . ?
C41B C42B H42B 119.1 . . ?
C41B C42B H42A 122.1 . . ?
C41B C42B C22 115.8(7) . . ?
C17 C42B C41B 121.7(9) . . ?
C17 C42B H42B 119.1 . . ?
C22 C42B H42A 122.1 . . ?
O7B C46B C47B 119.8(4) . . ?
O7B C46B C51B 122.3(4) . . ?
C51B C46B C47B 117.9(4) . . ?
O8B C47B C46B 121.8(4) . . ?
O8B C47B C48B 117.8(4) . . ?
C48B C47B C46B 120.1(5) . . ?
C47B C48B H48B 118.8 . . ?
C47B C48B C49B 122.3(5) . . ?
C49B C48B H48B 118.8 . . ?
C48B C49B C53B 120.8(5) . . ?
C50B C49B C48B 117.4(5) . . ?
C50B C49B C53B 121.8(5) . . ?
C49B C50B H50B 118.9 . . ?
C49B C50B C51B 122.2(5) . . ?
C51B C50B H50B 118.9 . . ?
C46B C51B C50B 119.8(4) . . ?
C46B C51B C54B 122.5(4) . . ?
C50B C51B C54B 117.7(4) . . ?
O8B C52B H52A 109.5 . . ?
O8B C52B H52B 109.5 . . ?
O8B C52B H52C 109.5 . . ?
H52A C52B H52B 109.5 . . ?
H52A C52B H52C 109.5 . . ?
H52B C52B H52C 109.5 . . ?
C49B C53B H53A 109.5 . . ?
C49B C53B H53B 109.5 . . ?
C49B C53B H53C 109.5 . . ?
H53A C53B H53B 109.5 . . ?
H53A C53B H53C 109.5 . . ?
H53B C53B H53C 109.5 . . ?
N4B C54B C51B 126.7(4) . . ?
N4B C54B H54B 116.7 . . ?
C51B C54B H54B 116.7 . . ?
C56B C55B N4B 119.3(4) . . ?
C60B C55B N4B 119.7(4) . . ?
C60B C55B C56B 120.9(4) . . ?
C55B C56B H56B 120.3 . . ?
C57B C56B C55B 119.3(5) . . ?
C57B C56B H56B 120.3 . . ?
C56B C57B H57B 120.5 . . ?
C58B C57B C56B 119.1(5) . . ?
C58B C57B H57B 120.5 . . ?
C57B C58B Cl4B 118.8(4) . . ?
C59B C58B Cl4B 118.8(5) . . ?
C59B C58B C57B 122.4(5) . . ?
C58B C59B H59B 120.6 . . ?
C58B C59B C60B 118.8(5) . . ?
C60B C59B H59B 120.6 . . ?
C55B C60B C59B 119.5(5) . . ?
C55B C60B H60B 120.3 . . ?
C59B C60B H60B 120.3 . . ?
O9B C61B C62B 117.6(4) . . ?
O10B C61B O9B 125.0(4) . . ?
O10B C61B C62B 117.4(4) . . ?
C61B C62B H62A 109.5 . . ?
C61B C62B H62B 109.5 . . ?
C61B C62B H62C 109.5 . . ?
H62A C62B H62B 109.5 . . ?
H62A C62B H62C 109.5 . . ?
H62B C62B H62C 109.5 . . ?
O11B C63B C64B 116.7(4) . . ?
O12B C63B O11B 124.3(4) . . ?
O12B C63B C64B 119.0(4) . . ?
C63B C64B H64A 109.5 . . ?
C63B C64B H64B 109.5 . . ?
C63B C64B H64C 109.5 . . ?
H64A C64B H64B 109.5 . . ?
H64A C64B H64C 109.5 . . ?
H64B C64B H64C 109.5 . . ?
O13B C65B H65A 109.5 . . ?
O13B C65B H65B 109.5 . . ?
O13B C65B H65C 109.5 . . ?
H65A C65B H65B 109.5 . . ?
H65A C65B H65C 109.5 . . ?
H65B C65B H65C 109.5 . . ?
O14B C66B H66A 109.5 . . ?
O14B C66B H66B 109.5 . . ?
O14B C66B H66C 109.5 . . ?
H66A C66B H66B 109.5 . . ?
H66A C66B H66C 109.5 . . ?
H66B C66B H66C 109.5 . . ?
H10A O100 H10B 104.5 . . ?
O3 Cl2 O2 106.9(4) . . ?
O3 Cl2 O6 109.7(4) . . ?
O3 Cl2 O11 110.2(4) . . ?
O6 Cl2 O2 110.9(4) . . ?
O6 Cl2 O11 109.3(6) . . ?
O11 Cl2 O2 109.8(5) . . ?
O10 Cl3 O2 99(2) . . ?
O10 Cl3 O16 108(2) . . ?
O16 Cl3 O2 104.9(13) . . ?
O19 Cl3 O2 121.2(15) . . ?
O19 Cl3 O10 111.9(18) . . ?
O19 Cl3 O16 110(2) . . ?
C40B C15 H15 118.2 . . ?
C40B C15 C35 123.7(16) . . ?
C35 C15 H15 118.2 . . ?
C42B C17 Cl4 123.1(13) . . ?
C42B C17 C35 120.2(17) . . ?
C35 C17 Cl4 116.7(16) . . ?
C15 C35 H35 121.7 . . ?
C17 C35 C15 116.7(17) . . ?
C17 C35 H35 121.7 . . ?
C42B C22 Cl5 115.2(10) . . ?
C28 C22 C42B 122.8(13) . . ?
C28 C22 Cl5 121.6(13) . . ?
C40B C24 H24 121.5 . . ?
C28 C24 C40B 117.0(13) . . ?
C28 C24 H24 121.5 . . ?
C22 C28 C24 120.0(15) . . ?
C22 C28 H28 120.0 . . ?
C24 C28 H28 120.0 . . ?
O1 Cl16 O4 110.2(3) . . ?
O1 Cl16 O5 102.5(4) . . ?
O1 Cl16 O9 112.0(5) . . ?
O1 Cl16 O7 96.3(8) . . ?
O1 Cl16 O8 129.6(10) . . ?
O4 Cl16 O5 105.6(4) . . ?
O4 Cl16 O9 116.4(5) . . ?
O4 Cl16 O7 90.7(10) . . ?
O9 Cl16 O5 109.1(4) . . ?
O8 Cl16 O4 111.6(10) . . ?
O8 Cl16 O7 109.9(4) . . ?

loop_
_geom_bond_atom_site_label_1
_geom_bond_atom_site_label_2
_geom_bond_distance
_geom_bond_site_symmetry_2
_geom_bond_publ_flag
DyA Fe1A 3.3980(7) . ?
DyA Fe2A 3.4147(6) . ?
DyA O1A 2.331(3) . ?
DyA O2A 2.557(3) . ?
DyA O5A 2.337(3) . ?
DyA O6A 2.560(3) . ?
DyA O10A 2.296(3) . ?
DyA O12A 2.310(3) . ?
DyA O13A 2.288(3) . ?
DyA O14A 2.290(3) . ?
Fe1A O1A 2.036(3) . ?
Fe1A O3A 1.884(3) . ?
Fe1A O9A 2.022(3) . ?
Fe1A O13A 1.965(3) . ?
Fe1A N1A 2.213(4) . ?
Fe1A N2A 2.166(4) . ?
Fe2A O5A 2.048(3) . ?
Fe2A O7A 1.894(3) . ?
Fe2A O11A 2.040(3) . ?
Fe2A O14A 1.946(3) . ?
Fe2A N3A 2.185(4) . ?
Fe2A N4A 2.194(4) . ?
Cl1A C13A 1.736(5) . ?
Cl2A C28A 1.753(6) . ?
Cl3A C43A 1.742(5) . ?
Cl4A C58A 1.737(5) . ?
O1A C1A 1.346(5) . ?
O2A C2A 1.379(5) . ?
O2A C7A 1.448(5) . ?
O3A C16A 1.318(6) . ?
O4A C17A 1.381(7) . ?
O4A C22A 1.435(7) . ?
O5A C31A 1.332(5) . ?
O6A C32A 1.388(5) . ?
O6A C37A 1.437(5) . ?
O7A C46A 1.307(5) . ?
O8A C47A 1.353(6) . ?
O8A C52A 1.443(5) . ?
O9A C61A 1.268(5) . ?
O10A C61A 1.257(5) . ?
O11A C63A 1.257(5) . ?
O12A C63A 1.256(5) . ?
O13A C65A 1.427(6) . ?
O14A C66A 1.410(5) . ?
N1A C9A 1.295(6) . ?
N1A C10A 1.444(5) . ?
N2A C24A 1.293(6) . ?
N2A C25A 1.429(6) . ?
N3A C39A 1.289(6) . ?
N3A C40A 1.440(5) . ?
N4A C54A 1.295(6) . ?
N4A C55A 1.427(5) . ?
C1A C2A 1.403(6) . ?
C1A C6A 1.381(6) . ?
C2A C3A 1.386(6) . ?
C3A H3A 0.9500 . ?
C3A C4A 1.404(7) . ?
C4A C5A 1.375(7) . ?
C4A C8A 1.510(7) . ?
C5A H5A 0.9500 . ?
C5A C6A 1.409(7) . ?
C6A C9A 1.456(6) . ?
C7A H7AA 0.9800 . ?
C7A H7AB 0.9800 . ?
C7A H7AC 0.9800 . ?
C8A H8AA 0.9800 . ?
C8A H8AB 0.9800 . ?
C8A H8AC 0.9800 . ?
C9A H9A 0.9500 . ?
C10A C11A 1.384(7) . ?
C10A C15A 1.384(7) . ?
C11A H11A 0.9500 . ?
C11A C12A 1.386(7) . ?
C12A H12A 0.9500 . ?
C12A C13A 1.394(8) . ?
C13A C14A 1.364(9) . ?
C14A H14A 0.9500 . ?
C14A C15A 1.398(7) . ?
C15A H15A 0.9500 . ?
C16A C17A 1.407(7) . ?
C16A C21A 1.411(7) . ?
C17A C18A 1.378(8) . ?
C18A H18A 0.9500 . ?
C18A C19A 1.386(10) . ?
C19A C20A 1.380(9) . ?
C19A C23A 1.524(8) . ?
C20A H20A 0.9500 . ?
C20A C21A 1.410(7) . ?
C21A C24A 1.426(8) . ?
C22A H22D 0.9800 . ?
C22A H22E 0.9800 . ?
C22A H22F 0.9800 . ?
C23A H23D 0.9800 . ?
C23A H23E 0.9800 . ?
C23A H23F 0.9800 . ?
C24A H24A 0.9500 . ?
C25A C26A 1.392(7) . ?
C25A C30A 1.396(6) . ?
C26A H26A 0.9500 . ?
C26A C27A 1.389(8) . ?
C27A H27A 0.9500 . ?
C27A C28A 1.375(8) . ?
C28A C29A 1.381(8) . ?
C29A H29A 0.9500 . ?
C29A C30A 1.380(7) . ?
C30A H30A 0.9500 . ?
C31A C32A 1.406(6) . ?
C31A C36A 1.406(6) . ?
C32A C33A 1.376(6) . ?
C33A H33A 0.9500 . ?
C33A C34A 1.398(7) . ?
C34A C35A 1.385(7) . ?
C34A C38A 1.508(6) . ?
C35A H35A 0.9500 . ?
C35A C36A 1.415(6) . ?
C36A C39A 1.449(6) . ?
C37A H37D 0.9800 . ?
C37A H37E 0.9800 . ?
C37A H37F 0.9800 . ?
C38A H38D 0.9800 . ?
C38A H38E 0.9800 . ?
C38A H38F 0.9800 . ?
C39A H39A 0.9500 . ?
C40A C41A 1.388(7) . ?
C40A C45A 1.390(7) . ?
C41A H41A 0.9500 . ?
C41A C42A 1.402(7) . ?
C42A H42C 0.9500 . ?
C42A C43A 1.382(9) . ?
C43A C44A 1.373(9) . ?
C44A H44A 0.9500 . ?
C44A C45A 1.395(7) . ?
C45A H45A 0.9500 . ?
C46A C47A 1.428(6) . ?
C46A C51A 1.408(7) . ?
C47A C48A 1.378(7) . ?
C48A H48A 0.9500 . ?
C48A C49A 1.408(7) . ?
C49A C50A 1.372(7) . ?
C49A C53A 1.509(8) . ?
C50A H50A 0.9500 . ?
C50A C51A 1.423(7) . ?
C51A C54A 1.425(6) . ?
C52A H52D 0.9800 . ?
C52A H52E 0.9800 . ?
C52A H52F 0.9800 . ?
C53A H53D 0.9800 . ?
C53A H53E 0.9800 . ?
C53A H53F 0.9800 . ?
C54A H54A 0.9500 . ?
C55A C56A 1.388(7) . ?
C55A C60A 1.389(6) . ?
C56A H56A 0.9500 . ?
C56A C57A 1.387(7) . ?
C57A H57A 0.9500 . ?
C57A C58A 1.378(8) . ?
C58A C59A 1.384(8) . ?
C59A H59A 0.9500 . ?
C59A C60A 1.390(6) . ?
C60A H60A 0.9500 . ?
C61A C62A 1.491(7) . ?
C62A H62D 0.9800 . ?
C62A H62E 0.9800 . ?
C62A H62F 0.9800 . ?
C63A C64A 1.513(7) . ?
C64A H64D 0.9800 . ?
C64A H64E 0.9800 . ?
C64A H64F 0.9800 . ?
C65A H65D 0.9800 . ?
C65A H65E 0.9800 . ?
C65A H65F 0.9800 . ?
C66A H66D 0.9800 . ?
C66A H66E 0.9800 . ?
C66A H66F 0.9800 . ?
DyB Fe1B 3.4200(7) . ?
DyB Fe2B 3.3902(7) . ?
DyB O1B 2.341(3) . ?
DyB O2B 2.580(3) . ?
DyB O5B 2.334(3) . ?
DyB O6B 2.531(3) . ?
DyB O10B 2.296(3) . ?
DyB O12B 2.305(3) . ?
DyB O13B 2.309(3) . ?
DyB O14B 2.287(3) . ?
Fe1B O1B 2.034(3) . ?
Fe1B O3B 1.899(3) . ?
Fe1B O9B 2.037(3) . ?
Fe1B O13B 1.954(3) . ?
Fe1B N1B 2.182(4) . ?
Fe1B N2B 2.200(4) . ?
Fe2B O5B 1.999(3) . ?
Fe2B O7B 1.875(3) . ?
Fe2B O11B 2.025(3) . ?
Fe2B O14B 1.967(3) . ?
Fe2B N3B 2.217(4) . ?
Fe2B N4B 2.172(4) . ?
Cl2B C28B 1.742(5) . ?
Cl4B C58B 1.757(5) . ?
O1B C1B 1.337(5) . ?
O2B C2B 1.373(6) . ?
O2B C7B 1.442(5) . ?
O3B C16B 1.311(5) . ?
O4B C17B 1.366(6) . ?
O4B C22B 1.447(6) . ?
O5B C31B 1.341(5) . ?
O6B C32B 1.386(5) . ?
O6B C37B 1.436(5) . ?
O7B C46B 1.318(5) . ?
O8B C47B 1.375(6) . ?
O8B C52B 1.431(8) . ?
O9B C61B 1.264(5) . ?
O10B C61B 1.256(5) . ?
O11B C63B 1.266(5) . ?
O12B C63B 1.262(5) . ?
O13B C65B 1.409(5) . ?
O14B C66B 1.417(5) . ?
N1B C9B 1.296(6) . ?
N1B C10B 1.434(6) . ?
N2B C24B 1.298(6) . ?
N2B C25B 1.438(5) . ?
N3B C39B 1.278(6) . ?
N3B C40B 1.442(6) . ?
N4B C54B 1.287(6) . ?
N4B C55B 1.443(6) . ?
C1B C2B 1.411(6) . ?
C1B C6B 1.393(6) . ?
C2B C3B 1.378(7) . ?
C3B H3B 0.9500 . ?
C3B C4B 1.393(8) . ?
C4B C5B 1.378(8) . ?
C4B C8B 1.520(8) . ?
C5B H5B 0.9500 . ?
C5B C6B 1.413(7) . ?
C6B C9B 1.450(7) . ?
C7B H7BA 0.9800 . ?
C7B H7BB 0.9800 . ?
C7B H7BC 0.9800 . ?
C8B H8BA 0.9800 . ?
C8B H8BB 0.9800 . ?
C8B H8BC 0.9800 . ?
C9B H9B 0.9500 . ?
C10B C11B 1.386(7) . ?
C10B C15B 1.386(7) . ?
C11B H11B 0.9500 . ?
C11B C12B 1.400(8) . ?
C12B H12B 0.9500 . ?
C12B C13B 1.365(10) . ?
C13B C14B 1.379(10) . ?
C13B Cl6 1.745(6) . ?
C14B H14B 0.9500 . ?
C14B C15B 1.389(7) . ?
C15B H15B 0.9500 . ?
C16B C17B 1.428(6) . ?
C16B C21B 1.405(7) . ?
C17B C18B 1.370(7) . ?
C18B H18B 0.9500 . ?
C18B C19B 1.372(8) . ?
C19B C20B 1.392(7) . ?
C19B C23B 1.525(8) . ?
C20B H20B 0.9500 . ?
C20B C21B 1.421(7) . ?
C21B C24B 1.427(6) . ?
C22B H22A 0.9800 . ?
C22B H22B 0.9800 . ?
C22B H22C 0.9800 . ?
C23B H23A 0.9800 . ?
C23B H23B 0.9800 . ?
C23B H23C 0.9800 . ?
C24B H24B 0.9500 . ?
C25B C26B 1.390(6) . ?
C25B C30B 1.388(6) . ?
C26B H26B 0.9500 . ?
C26B C27B 1.395(6) . ?
C27B H27B 0.9500 . ?
C27B C28B 1.381(7) . ?
C28B C29B 1.380(7) . ?
C29B H29B 0.9500 . ?
C29B C30B 1.386(7) . ?
C30B H30B 0.9500 . ?
C31B C32B 1.399(6) . ?
C31B C36B 1.395(6) . ?
C32B C33B 1.380(6) . ?
C33B H33B 0.9500 . ?
C33B C34B 1.402(7) . ?
C34B C35B 1.374(8) . ?
C34B C38B 1.521(8) . ?
C35B H35B 0.9500 . ?
C35B C36B 1.417(7) . ?
C36B C39B 1.456(7) . ?
C37B H37A 0.9800 . ?
C37B H37B 0.9800 . ?
C37B H37C 0.9800 . ?
C38B H38A 0.9800 . ?
C38B H38B 0.9800 . ?
C38B H38C 0.9800 . ?
C39B H39B 0.9500 . ?
C40B C41B 1.389(7) . ?
C40B C15 1.30(2) . ?
C40B C24 1.456(19) . ?
C41B H41B 0.9500 . ?
C41B C42B 1.377(7) . ?
C42B H42B 0.9500 . ?
C42B H42A 0.9500 . ?
C42B C17 1.29(2) . ?
C42B C22 1.489(18) . ?
C46B C47B 1.414(6) . ?
C46B C51B 1.403(6) . ?
C47B C48B 1.381(7) . ?
C48B H48B 0.9500 . ?
C48B C49B 1.398(8) . ?
C49B C50B 1.369(7) . ?
C49B C53B 1.505(7) . ?
C50B H50B 0.9500 . ?
C50B C51B 1.410(7) . ?
C51B C54B 1.443(7) . ?
C52B H52A 0.9800 . ?
C52B H52B 0.9800 . ?
C52B H52C 0.9800 . ?
C53B H53A 0.9800 . ?
C53B H53B 0.9800 . ?
C53B H53C 0.9800 . ?
C54B H54B 0.9500 . ?
C55B C56B 1.388(7) . ?
C55B C60B 1.383(7) . ?
C56B H56B 0.9500 . ?
C56B C57B 1.382(7) . ?
C57B H57B 0.9500 . ?
C57B C58B 1.379(8) . ?
C58B C59B 1.363(8) . ?
C59B H59B 0.9500 . ?
C59B C60B 1.395(7) . ?
C60B H60B 0.9500 . ?
C61B C62B 1.504(6) . ?
C62B H62A 0.9800 . ?
C62B H62B 0.9800 . ?
C62B H62C 0.9800 . ?
C63B C64B 1.490(6) . ?
C64B H64A 0.9800 . ?
C64B H64B 0.9800 . ?
C64B H64C 0.9800 . ?
C65B H65A 0.9800 . ?
C65B H65B 0.9800 . ?
C65B H65C 0.9800 . ?
C66B H66A 0.9800 . ?
C66B H66B 0.9800 . ?
C66B H66C 0.9800 . ?
O100 H10A 0.8701 . ?
O100 H10B 0.8697 . ?
Cl2 O2 1.451(5) . ?
Cl2 O3 1.421(5) . ?
Cl2 O6 1.429(8) . ?
Cl2 O11 1.431(7) . ?
O1 Cl16 1.445(3) . ?
O2 Cl3 1.472(11) . ?
O4 Cl16 1.446(3) . ?
O5 Cl16 1.450(3) . ?
O9 Cl16 1.448(3) . ?
Cl3 O10 1.46(4) . ?
Cl3 O16 1.47(3) . ?
Cl3 O19 1.43(3) . ?
O7 Cl16 1.447(3) . ?
Cl4 C17 1.76(2) . ?
Cl5 C22 1.737(17) . ?
C15 H15 0.9500 . ?
C15 C35 1.43(2) . ?
C17 C35 1.38(2) . ?
C35 H35 0.9500 . ?
C22 C28 1.382(19) . ?
C24 H24 0.9500 . ?
C24 C28 1.384(19) . ?
C28 H28 0.9500 . ?
Cl16 O8 1.446(3) . ?

loop_
_geom_torsion_atom_site_label_1
_geom_torsion_atom_site_label_2
_geom_torsion_atom_site_label_3
_geom_torsion_atom_site_label_4
_geom_torsion
_geom_torsion_site_symmetry_1
_geom_torsion_site_symmetry_2
_geom_torsion_site_symmetry_3
_geom_torsion_site_symmetry_4
_geom_torsion_publ_flag
DyA Fe1A O3A C16A 143.9(4) . . . . ?
DyA Fe2A O7A C46A 137.7(4) . . . . ?
DyA O1A C1A C2A -8.9(5) . . . . ?
DyA O1A C1A C6A 171.2(3) . . . . ?
DyA O2A C2A C1A 7.3(5) . . . . ?
DyA O2A C2A C3A -175.1(4) . . . . ?
DyA O5A C31A C32A -12.5(5) . . . . ?
DyA O5A C31A C36A 168.9(3) . . . . ?
DyA O6A C32A C31A 10.9(5) . . . . ?
DyA O6A C32A C33A -170.8(4) . . . . ?
DyA O10A C61A O9A 4.8(7) . . . . ?
DyA O10A C61A C62A -175.8(4) . . . . ?
DyA O12A C63A O11A -11.2(7) . . . . ?
DyA O12A C63A C64A 168.3(3) . . . . ?
Fe1A O1A C1A C2A 148.8(3) . . . . ?
Fe1A O1A C1A C6A -31.1(6) . . . . ?
Fe1A O3A C16A C17A 153.2(4) . . . . ?
Fe1A O3A C16A C21A -24.3(7) . . . . ?
Fe1A O9A C61A O10A -15.9(7) . . . . ?
Fe1A O9A C61A C62A 164.8(4) . . . . ?
Fe1A N1A C9A C6A 8.5(7) . . . . ?
Fe1A N1A C10A C11A -52.9(5) . . . . ?
Fe1A N1A C10A C15A 123.8(5) . . . . ?
Fe1A N2A C24A C21A 9.0(8) . . . . ?
Fe1A N2A C25A C26A 109.9(4) . . . . ?
Fe1A N2A C25A C30A -66.5(5) . . . . ?
Fe2A O5A C31A C32A 151.1(3) . . . . ?
Fe2A O5A C31A C36A -27.5(6) . . . . ?
Fe2A O7A C46A C47A 160.0(3) . . . . ?
Fe2A O7A C46A C51A -20.1(7) . . . . ?
Fe2A O11A C63A O12A -0.9(7) . . . . ?
Fe2A O11A C63A C64A 179.6(3) . . . . ?
Fe2A N3A C39A C36A 11.6(8) . . . . ?
Fe2A N3A C40A C41A 108.8(4) . . . . ?
Fe2A N3A C40A C45A -63.0(5) . . . . ?
Fe2A N4A C54A C51A 9.2(7) . . . . ?
Fe2A N4A C55A C56A 113.8(4) . . . . ?
Fe2A N4A C55A C60A -64.2(5) . . . . ?
Cl1A C13A C14A C15A 176.6(5) . . . . ?
Cl2A C28A C29A C30A -176.9(4) . . . . ?
Cl3A C43A C44A C45A -173.6(4) . . . . ?
Cl4A C58A C59A C60A -175.3(4) . . . . ?
O1A C1A C2A O2A 0.1(6) . . . . ?
O1A C1A C2A C3A -177.7(4) . . . . ?
O1A C1A C6A C5A 177.6(4) . . . . ?
O1A C1A C6A C9A 2.0(7) . . . . ?
O2A C2A C3A C4A -178.0(4) . . . . ?
O3A C16A C17A O4A 0.1(8) . . . . ?
O3A C16A C17A C18A -178.4(5) . . . . ?
O3A C16A C21A C20A -179.6(5) . . . . ?
O3A C16A C21A C24A 1.0(8) . . . . ?
O4A C17A C18A C19A 179.8(6) . . . . ?
O5A C31A C32A O6A -0.3(6) . . . . ?
O5A C31A C32A C33A -178.6(4) . . . . ?
O5A C31A C36A C35A 179.1(4) . . . . ?
O5A C31A C36A C39A 2.9(7) . . . . ?
O6A C32A C33A C34A -178.4(4) . . . . ?
O7A C46A C47A O8A 0.1(6) . . . . ?
O7A C46A C47A C48A -178.8(5) . . . . ?
O7A C46A C51A C50A 178.9(5) . . . . ?
O7A C46A C51A C54A 1.6(8) . . . . ?
O8A C47A C48A C49A 179.1(6) . . . . ?
O9A Fe1A O3A C16A -144.6(4) . . . . ?
O11A Fe2A O7A C46A -146.2(4) . . . . ?
O13A Fe1A O3A C16A 120.6(4) . . . . ?
O14A Fe2A O7A C46A 117.7(4) . . . . ?
N1A Fe1A O3A C16A -56.5(5) . . . . ?
N1A C10A C11A C12A 177.1(4) . . . . ?
N1A C10A C15A C14A -176.1(5) . . . . ?
N2A Fe1A O3A C16A 28.2(4) . . . . ?
N2A C25A C26A C27A -175.5(5) . . . . ?
N2A C25A C30A C29A 175.5(4) . . . . ?
N3A Fe2A O7A C46A -59.3(4) . . . . ?
N3A C40A C41A C42A -169.3(5) . . . . ?
N3A C40A C45A C44A 170.3(4) . . . . ?
N4A Fe2A O7A C46A 23.1(4) . . . . ?
N4A C55A C56A C57A -176.3(5) . . . . ?
N4A C55A C60A C59A 177.5(4) . . . . ?
C1A C2A C3A C4A -0.5(7) . . . . ?
C1A C6A C9A N1A 8.2(8) . . . . ?
C2A C1A C6A C5A -2.3(7) . . . . ?
C2A C1A C6A C9A -177.9(4) . . . . ?
C2A C3A C4A C5A -1.1(8) . . . . ?
C2A C3A C4A C8A 175.3(5) . . . . ?
C3A C4A C5A C6A 1.0(8) . . . . ?
C4A C5A C6A C1A 0.7(7) . . . . ?
C4A C5A C6A C9A 176.6(5) . . . . ?
C5A C6A C9A N1A -167.5(5) . . . . ?
C6A C1A C2A O2A -180.0(4) . . . . ?
C6A C1A C2A C3A 2.2(7) . . . . ?
C7A O2A C2A C1A -173.7(4) . . . . ?
C7A O2A C2A C3A 4.0(7) . . . . ?
C8A C4A C5A C6A -175.4(5) . . . . ?
C9A N1A C10A C11A 138.5(5) . . . . ?
C9A N1A C10A C15A -44.9(6) . . . . ?
C10A N1A C9A C6A 176.3(4) . . . . ?
C10A C11A C12A C13A -1.0(8) . . . . ?
C11A C10A C15A C14A 0.5(9) . . . . ?
C11A C12A C13A Cl1A -175.8(4) . . . . ?
C11A C12A C13A C14A 0.7(10) . . . . ?
C12A C13A C14A C15A 0.2(10) . . . . ?
C13A C14A C15A C10A -0.8(10) . . . . ?
C15A C10A C11A C12A 0.4(8) . . . . ?
C16A C17A C18A C19A -1.9(10) . . . . ?
C16A C21A C24A N2A 4.3(9) . . . . ?
C17A C16A C21A C20A 2.8(8) . . . . ?
C17A C16A C21A C24A -176.6(5) . . . . ?
C17A C18A C19A C20A 2.3(11) . . . . ?
C17A C18A C19A C23A -177.5(7) . . . . ?
C18A C19A C20A C21A -0.2(11) . . . . ?
C19A C20A C21A C16A -2.4(10) . . . . ?
C19A C20A C21A C24A 177.1(6) . . . . ?
C20A C21A C24A N2A -175.1(6) . . . . ?
C21A C16A C17A O4A 177.8(5) . . . . ?
C21A C16A C17A C18A -0.7(9) . . . . ?
C22A O4A C17A C16A -171.5(6) . . . . ?
C22A O4A C17A C18A 7.0(9) . . . . ?
C23A C19A C20A C21A 179.6(7) . . . . ?
C24A N2A C25A C26A -56.9(6) . . . . ?
C24A N2A C25A C30A 126.7(5) . . . . ?
C25A N2A C24A C21A 175.1(5) . . . . ?
C25A C26A C27A C28A -0.3(8) . . . . ?
C26A C25A C30A C29A -0.9(7) . . . . ?
C26A C27A C28A Cl2A 177.0(4) . . . . ?
C26A C27A C28A C29A -0.6(8) . . . . ?
C27A C28A C29A C30A 0.6(8) . . . . ?
C28A C29A C30A C25A 0.1(8) . . . . ?
C30A C25A C26A C27A 1.0(8) . . . . ?
C31A C32A C33A C34A -0.3(7) . . . . ?
C31A C36A C39A N3A 3.9(8) . . . . ?
C32A C31A C36A C35A 0.6(7) . . . . ?
C32A C31A C36A C39A -175.6(4) . . . . ?
C32A C33A C34A C35A 0.0(7) . . . . ?
C32A C33A C34A C38A 179.4(5) . . . . ?
C33A C34A C35A C36A 0.6(8) . . . . ?
C34A C35A C36A C31A -0.9(8) . . . . ?
C34A C35A C36A C39A 175.5(5) . . . . ?
C35A C36A C39A N3A -172.3(5) . . . . ?
C36A C31A C32A O6A 178.3(4) . . . . ?
C36A C31A C32A C33A 0.0(7) . . . . ?
C37A O6A C32A C31A -172.8(4) . . . . ?
C37A O6A C32A C33A 5.4(6) . . . . ?
C38A C34A C35A C36A -178.8(5) . . . . ?
C39A N3A C40A C41A -56.9(7) . . . . ?
C39A N3A C40A C45A 131.3(5) . . . . ?
C40A N3A C39A C36A 174.8(5) . . . . ?
C40A C41A C42A C43A 0.1(8) . . . . ?
C41A C40A C45A C44A -1.4(8) . . . . ?
C41A C42A C43A Cl3A 174.6(4) . . . . ?
C41A C42A C43A C44A -3.5(9) . . . . ?
C42A C43A C44A C45A 4.4(8) . . . . ?
C43A C44A C45A C40A -1.9(8) . . . . ?
C45A C40A C41A C42A 2.3(8) . . . . ?
C46A C47A C48A C49A -2.1(9) . . . . ?
C46A C51A C54A N4A 1.5(9) . . . . ?
C47A C46A C51A C50A -1.3(8) . . . . ?
C47A C46A C51A C54A -178.6(5) . . . . ?
C47A C48A C49A C50A 2.6(10) . . . . ?
C47A C48A C49A C53A 177.3(7) . . . . ?
C48A C49A C50A C51A -2.5(10) . . . . ?
C49A C50A C51A C46A 1.9(10) . . . . ?
C49A C50A C51A C54A 179.4(6) . . . . ?
C50A C51A C54A N4A -175.8(5) . . . . ?
C51A C46A C47A O8A -179.7(4) . . . . ?
C51A C46A C47A C48A 1.4(7) . . . . ?
C52A O8A C47A C46A -175.6(4) . . . . ?
C52A O8A C47A C48A 3.3(8) . . . . ?
C53A C49A C50A C51A -177.0(7) . . . . ?
C54A N4A C55A C56A -55.8(6) . . . . ?
C54A N4A C55A C60A 126.2(5) . . . . ?
C55A N4A C54A C51A 178.3(5) . . . . ?
C55A C56A C57A C58A -0.5(9) . . . . ?
C56A C55A C60A C59A -0.4(7) . . . . ?
C56A C57A C58A Cl4A 176.5(5) . . . . ?
C56A C57A C58A C59A -2.0(9) . . . . ?
C57A C58A C59A C60A 3.2(8) . . . . ?
C58A C59A C60A C55A -2.0(7) . . . . ?
C60A C55A C56A C57A 1.7(8) . . . . ?
DyB Fe1B O3B C16B -141.3(4) . . . . ?
DyB Fe2B O7B C46B -133.3(4) . . . . ?
DyB O1B C1B C2B 14.0(5) . . . . ?
DyB O1B C1B C6B -166.2(3) . . . . ?
DyB O2B C2B C1B -14.1(5) . . . . ?
DyB O2B C2B C3B 167.9(4) . . . . ?
DyB O5B C31B C32B 10.7(6) . . . . ?
DyB O5B C31B C36B -168.4(3) . . . . ?
DyB O6B C32B C31B -12.2(5) . . . . ?
DyB O6B C32B C33B 170.7(4) . . . . ?
DyB O10B C61B O9B -5.8(7) . . . . ?
DyB O10B C61B C62B 173.5(3) . . . . ?
DyB O12B C63B O11B 0.4(7) . . . . ?
DyB O12B C63B C64B -178.2(4) . . . . ?
Fe1B O1B C1B C2B -150.4(3) . . . . ?
Fe1B O1B C1B C6B 29.4(6) . . . . ?
Fe1B O3B C16B C17B -156.5(4) . . . . ?
Fe1B O3B C16B C21B 23.7(7) . . . . ?
Fe1B O9B C61B O10B 7.3(6) . . . . ?
Fe1B O9B C61B C62B -172.1(3) . . . . ?
Fe1B N1B C9B C6B -9.2(7) . . . . ?
Fe1B N1B C10B C11B -110.6(4) . . . . ?
Fe1B N1B C10B C15B 63.1(5) . . . . ?
Fe1B N2B C24B C21B -10.2(7) . . . . ?
Fe1B N2B C25B C26B 62.5(5) . . . . ?
Fe1B N2B C25B C30B -114.3(4) . . . . ?
Fe2B O5B C31B C32B -145.3(3) . . . . ?
Fe2B O5B C31B C36B 35.6(6) . . . . ?
Fe2B O7B C46B C47B -161.5(4) . . . . ?
Fe2B O7B C46B C51B 18.2(7) . . . . ?
Fe2B O11B C63B O12B -3.7(7) . . . . ?
Fe2B O11B C63B C64B 174.9(4) . . . . ?
Fe2B N3B C39B C36B -7.1(7) . . . . ?
Fe2B N3B C40B C41B 53.3(5) . . . . ?
Fe2B N3B C40B C15 -112.9(10) . . . . ?
Fe2B N3B C40B C24 -132.0(8) . . . . ?
Fe2B N4B C54B C51B -8.5(7) . . . . ?
Fe2B N4B C55B C56B -105.7(4) . . . . ?
Fe2B N4B C55B C60B 70.9(5) . . . . ?
Cl2B C28B C29B C30B -176.7(4) . . . . ?
Cl4B C58B C59B C60B 175.9(4) . . . . ?
O1B C1B C2B O2B 1.8(6) . . . . ?
O1B C1B C2B C3B 179.8(5) . . . . ?
O1B C1B C6B C5B 179.6(5) . . . . ?
O1B C1B C6B C9B -4.5(7) . . . . ?
O2B C2B C3B C4B 178.6(5) . . . . ?
O3B C16B C17B O4B -0.4(7) . . . . ?
O3B C16B C17B C18B 177.4(5) . . . . ?
O3B C16B C21B C20B -177.2(5) . . . . ?
O3B C16B C21B C24B -0.6(7) . . . . ?
O4B C17B C18B C19B 177.8(6) . . . . ?
O5B C31B C32B O6B 2.1(6) . . . . ?
O5B C31B C32B C33B 179.3(5) . . . . ?
O5B C31B C36B C35B 179.9(5) . . . . ?
O5B C31B C36B C39B -6.4(8) . . . . ?
O6B C32B C33B C34B 177.3(5) . . . . ?
O7B C46B C47B O8B 1.3(7) . . . . ?
O7B C46B C47B C48B 175.5(5) . . . . ?
O7B C46B C51B C50B -178.3(4) . . . . ?
O7B C46B C51B C54B 0.1(7) . . . . ?
O8B C47B C48B C49B 178.1(5) . . . . ?
O9B Fe1B O3B C16B 142.3(4) . . . . ?
O11B Fe2B O7B C46B 152.8(4) . . . . ?
O13B Fe1B O3B C16B -122.7(4) . . . . ?
O14B Fe2B O7B C46B -114.2(4) . . . . ?
N1B Fe1B O3B C16B 55.4(4) . . . . ?
N1B C10B C11B C12B 171.8(5) . . . . ?
N1B C10B C15B C14B -172.6(5) . . . . ?
N2B Fe1B O3B C16B -27.8(4) . . . . ?
N2B C25B C26B C27B -177.2(4) . . . . ?
N2B C25B C30B C29B 175.6(5) . . . . ?
N3B Fe2B O7B C46B 64.4(4) . . . . ?
N3B C40B C41B C42B -176.8(5) . . . . ?
N3B C40B C15 C35 173.6(13) . . . . ?
N3B C40B C24 C28 177.4(10) . . . . ?
N4B Fe2B O7B C46B -22.0(4) . . . . ?
N4B C55B C56B C57B 176.0(5) . . . . ?
N4B C55B C60B C59B -177.0(4) . . . . ?
C1B C2B C3B C4B 0.8(9) . . . . ?
C1B C6B C9B N1B -4.6(8) . . . . ?
C2B C1B C6B C5B -0.6(7) . . . . ?
C2B C1B C6B C9B 175.3(5) . . . . ?
C2B C3B C4B C5B -0.9(10) . . . . ?
C2B C3B C4B C8B -177.3(7) . . . . ?
C3B C4B C5B C6B 0.3(10) . . . . ?
C4B C5B C6B C1B 0.4(9) . . . . ?
C4B C5B C6B C9B -175.7(6) . . . . ?
C5B C6B C9B N1B 171.3(5) . . . . ?
C6B C1B C2B O2B -178.1(4) . . . . ?
C6B C1B C2B C3B 0.0(7) . . . . ?
C7B O2B C2B C1B 175.4(4) . . . . ?
C7B O2B C2B C3B -2.6(7) . . . . ?
C8B C4B C5B C6B 176.7(7) . . . . ?
C9B N1B C10B C11B 58.0(6) . . . . ?
C9B N1B C10B C15B -128.3(5) . . . . ?
C10B N1B C9B C6B -176.1(5) . . . . ?
C10B C11B C12B C13B 0.2(8) . . . . ?
C11B C10B C15B C14B 1.1(8) . . . . ?
C11B C12B C13B C14B 2.1(9) . . . . ?
C11B C12B C13B Cl6 -176.4(4) . . . . ?
C12B C13B C14B C15B -2.8(10) . . . . ?
C13B C14B C15B C10B 1.1(9) . . . . ?
C15B C10B C11B C12B -1.8(8) . . . . ?
C16B C17B C18B C19B 0.3(9) . . . . ?
C16B C21B C24B N2B -3.5(8) . . . . ?
C17B C16B C21B C20B 3.0(7) . . . . ?
C17B C16B C21B C24B 179.6(5) . . . . ?
C17B C18B C19B C20B 2.1(9) . . . . ?
C17B C18B C19B C23B -177.3(6) . . . . ?
C18B C19B C20B C21B -1.9(9) . . . . ?
C19B C20B C21B C16B -0.7(8) . . . . ?
C19B C20B C21B C24B -177.4(5) . . . . ?
C20B C21B C24B N2B 173.2(5) . . . . ?
C21B C16B C17B O4B 179.3(4) . . . . ?
C21B C16B C17B C18B -2.9(7) . . . . ?
C22B O4B C17B C16B 180.0(5) . . . . ?
C22B O4B C17B C18B 2.4(8) . . . . ?
C23B C19B C20B C21B 177.5(6) . . . . ?
C24B N2B C25B C26B -128.8(5) . . . . ?
C24B N2B C25B C30B 54.4(6) . . . . ?
C25B N2B C24B C21B -178.3(5) . . . . ?
C25B C26B C27B C28B 2.1(7) . . . . ?
C26B C25B C30B C29B -1.2(8) . . . . ?
C26B C27B C28B Cl2B 175.1(4) . . . . ?
C26B C27B C28B C29B -2.2(8) . . . . ?
C27B C28B C29B C30B 0.5(8) . . . . ?
C28B C29B C30B C25B 1.1(8) . . . . ?
C30B C25B C26B C27B -0.5(7) . . . . ?
C31B C32B C33B C34B 0.4(9) . . . . ?
C31B C36B C39B N3B -6.6(8) . . . . ?
C32B C31B C36B C35B 0.7(7) . . . . ?
C32B C31B C36B C39B 174.4(5) . . . . ?
C32B C33B C34B C35B 1.5(10) . . . . ?
C32B C33B C34B C38B -176.3(7) . . . . ?
C33B C34B C35B C36B -2.2(10) . . . . ?
C34B C35B C36B C31B 1.1(9) . . . . ?
C34B C35B C36B C39B -173.0(6) . . . . ?
C35B C36B C39B N3B 167.2(5) . . . . ?
C36B C31B C32B O6B -178.7(4) . . . . ?
C36B C31B C32B C33B -1.5(7) . . . . ?
C37B O6B C32B C31B 172.4(4) . . . . ?
C37B O6B C32B C33B -4.7(7) . . . . ?
C38B C34B C35B C36B 175.5(7) . . . . ?
C39B N3B C40B C41B -136.1(5) . . . . ?
C39B N3B C40B C15 57.6(11) . . . . ?
C39B N3B C40B C24 38.5(9) . . . . ?
C40B N3B C39B C36B -176.7(5) . . . . ?
C40B C41B C42B C17 11.0(13) . . . . ?
C40B C41B C42B C22 -7.9(10) . . . . ?
C40B C15 C35 C17 -5(3) . . . . ?
C40B C24 C28 C22 7(2) . . . . ?
C41B C40B C15 C35 7(2) . . . . ?
C41B C40B C24 C28 -8.1(17) . . . . ?
C41B C42B C17 Cl4 173.9(9) . . . . ?
C41B C42B C17 C35 -9(2) . . . . ?
C41B C42B C22 Cl5 -179.4(8) . . . . ?
C41B C42B C22 C28 7.4(18) . . . . ?
C42B C17 C35 C15 6(3) . . . . ?
C42B C22 C28 C24 -7(2) . . . . ?
C46B C47B C48B C49B 3.7(8) . . . . ?
C46B C51B C54B N4B -2.7(8) . . . . ?
C47B C46B C51B C50B 1.4(7) . . . . ?
C47B C46B C51B C54B 179.7(5) . . . . ?
C47B C48B C49B C50B -0.2(8) . . . . ?
C47B C48B C49B C53B 178.0(6) . . . . ?
C48B C49B C50B C51B -2.8(8) . . . . ?
C49B C50B C51B C46B 2.2(8) . . . . ?
C49B C50B C51B C54B -176.3(5) . . . . ?
C50B C51B C54B N4B 175.7(5) . . . . ?
C51B C46B C47B O8B -178.4(5) . . . . ?
C51B C46B C47B C48B -4.2(7) . . . . ?
C52B O8B C47B C46B -49.4(7) . . . . ?
C52B O8B C47B C48B 136.3(6) . . . . ?
C53B C49B C50B C51B 179.1(5) . . . . ?
C54B N4B C55B C56B 64.6(6) . . . . ?
C54B N4B C55B C60B -118.8(5) . . . . ?
C55B N4B C54B C51B -178.4(5) . . . . ?
C55B C56B C57B C58B 0.2(8) . . . . ?
C56B C55B C60B C59B -0.4(7) . . . . ?
C56B C57B C58B Cl4B -176.9(4) . . . . ?
C56B C57B C58B C59B 1.2(9) . . . . ?
C57B C58B C59B C60B -2.2(9) . . . . ?
C58B C59B C60B C55B 1.8(8) . . . . ?
C60B C55B C56B C57B -0.6(8) . . . . ?
Cl4 C17 C35 C15 -176.7(14) . . . . ?
Cl5 C22 C28 C24 179.9(12) . . . . ?
C15 C40B C41B C42B -9.4(11) . . . . ?
C24 C40B C41B C42B 8.8(11) . . . . ?
Cl6 C13B C14B C15B 175.8(5) . . . . ?

loop_
_twin_individual_id
_twin_individual_mass_fraction_refined
1 0.91013
2 0.08987
